data_1505424
loop_
_publ_author_name
'Maeda, Chihiro'
'Shinokubo, Hiroshi'
'Osuka, Atsuhiro'

_publ_section_title
;
 Synthesis of meso-5-azaindolyl-appended Zn(II) porphyrins via
 Pd-catalyzed annulation.
;
_journal_issue 13
_journal_name_full 'Organic letters'
_journal_page_first 2493
_journal_page_last 2496
_journal_paper_doi 10.1021/ol070885k
_journal_volume 9
_journal_year 2007
_chemical_formula_sum 'C77 H94 Cl3 N6 O Zn'
_chemical_formula_weight 1291.30
_chemical_name_systematic
; 
 ? 
;
_space_group_IT_number 2
_symmetry_cell_setting triclinic
_symmetry_Int_Tables_number 2
_symmetry_space_group_name_Hall '-P 1'
_symmetry_space_group_name_H-M 'P -1'
_atom_sites_solution_hydrogens geom
_atom_sites_solution_primary direct
_atom_sites_solution_secondary difmap
_audit_creation_method SHELXL-97
_cell_angle_alpha 98.296(3)
_cell_angle_beta 94.448(3)
_cell_angle_gamma 96.059(3)
_cell_formula_units_Z 4
_cell_length_a 11.7096(19)
_cell_length_b 20.183(3)
_cell_length_c 31.905(5)
_cell_measurement_reflns_used 6519
_cell_measurement_temperature 90(2)
_cell_measurement_theta_max 28.01
_cell_measurement_theta_min 2.32
_cell_volume 7387(2)
_computing_cell_refinement 'Bruker SMART'
_computing_data_collection 'Bruker SMART'
_computing_data_reduction 'Bruker SAINT'
_computing_molecular_graphics 'Bruker SHELXTL'
_computing_publication_material 'Bruker SHELXTL'
_computing_structure_refinement 'SHELXL-97 (Sheldrick, 1997)'
_computing_structure_solution 'SHELXS-97 (Sheldrick, 1990)'
_diffrn_ambient_temperature 90(2)
_diffrn_detector_area_resol_mean 8.366
_diffrn_measured_fraction_theta_full 0.974
_diffrn_measured_fraction_theta_max 0.974
_diffrn_measurement_device_type 'CCD area detector'
_diffrn_measurement_method 'phi and omega scans'
_diffrn_radiation_monochromator graphite
_diffrn_radiation_source 'fine-focus sealed tube'
_diffrn_radiation_type MoK\a
_diffrn_radiation_wavelength 0.71073
_diffrn_reflns_av_R_equivalents 0.0542
_diffrn_reflns_av_sigmaI/netI 0.1427
_diffrn_reflns_limit_h_max 12
_diffrn_reflns_limit_h_min -13
_diffrn_reflns_limit_k_max 23
_diffrn_reflns_limit_k_min -23
_diffrn_reflns_limit_l_max 37
_diffrn_reflns_limit_l_min -32
_diffrn_reflns_number 35370
_diffrn_reflns_theta_full 25.00
_diffrn_reflns_theta_max 25.00
_diffrn_reflns_theta_min 1.03
_exptl_absorpt_coefficient_mu 0.487
_exptl_absorpt_correction_T_max 0.9089
_exptl_absorpt_correction_T_min 0.7589
_exptl_absorpt_correction_type empirical
_exptl_crystal_colour red
_exptl_crystal_density_diffrn 1.161
_exptl_crystal_density_method 'not measured'
_exptl_crystal_description prism
_exptl_crystal_F_000 2748
_exptl_crystal_size_max 0.60
_exptl_crystal_size_mid 0.30
_exptl_crystal_size_min 0.20
_refine_diff_density_max 1.594
_refine_diff_density_min -0.792
_refine_diff_density_rms 0.118
_refine_ls_extinction_method none
_refine_ls_goodness_of_fit_ref 1.065
_refine_ls_hydrogen_treatment constr
_refine_ls_matrix_type full
_refine_ls_number_parameters 1675
_refine_ls_number_reflns 25307
_refine_ls_number_restraints 1372
_refine_ls_restrained_S_all 1.072
_refine_ls_R_factor_all 0.1702
_refine_ls_R_factor_gt 0.0932
_refine_ls_shift/su_max 0.001
_refine_ls_shift/su_mean 0.000
_refine_ls_structure_factor_coef Fsqd
_refine_ls_weighting_details 'calc w=1/[\s^2^(Fo^2^)+(0.1052P)^2^+36.3875P] where P=(Fo^2^+2Fc^2^)/3'
_refine_ls_weighting_scheme calc
_refine_ls_wR_factor_gt 0.2266
_refine_ls_wR_factor_ref 0.2783
_reflns_number_gt 13956
_reflns_number_total 25307
_reflns_threshold_expression >2sigma(I)
_cod_data_source_file ol070885ksi20070417_030722.cif
_cod_data_source_block cmaeda70225
_cod_depositor_comments
;
The following automatic conversions were performed:

'_symmetry_cell_setting' value 'Triclinic' changed to 'triclinic'
according to /home/saulius/struct/CIF-dictionaries/cif_core.dic
dictionary named 'cif_core.dic' version 2.4.1 from 2010-06-29.

Automatic conversion script
Id: cif_fix_values 1715 2011-07-08 13:25:40Z adriana 
;
_cod_database_code 1505424

loop_
_symmetry_equiv_pos_as_xyz
'x, y, z'
'-x, -y, -z'

loop_
_atom_site_label
_atom_site_type_symbol
_atom_site_fract_x
_atom_site_fract_y
_atom_site_fract_z
_atom_site_U_iso_or_equiv
_atom_site_adp_type
_atom_site_occupancy
_atom_site_symmetry_multiplicity
_atom_site_calc_flag
_atom_site_refinement_flags
_atom_site_disorder_assembly
_atom_site_disorder_group
C1A C -0.0177(6) 0.3015(4) 0.7011(2) 0.0206(15) Uani 1 1 d U . .
C2A C -0.0085(7) 0.2383(4) 0.6739(2) 0.0242(16) Uani 1 1 d U . .
H2A H 0.0104 0.2332 0.6453 0.029 Uiso 1 1 calc R . .
C3A C -0.0319(6) 0.1884(4) 0.6969(2) 0.0214(15) Uani 1 1 d U . .
H3A H -0.0349 0.1414 0.6872 0.026 Uiso 1 1 calc R . .
C4A C -0.0515(6) 0.2194(3) 0.7393(2) 0.0175(14) Uani 1 1 d U . .
C5A C -0.0863(6) 0.1842(3) 0.7725(2) 0.0165(14) Uani 1 1 d U . .
C6A C -0.1062(6) 0.2148(3) 0.8136(2) 0.0182(14) Uani 1 1 d U . .
C7A C -0.1414(7) 0.1791(4) 0.8477(2) 0.0243(16) Uani 1 1 d U . .
H7A H -0.1586 0.1316 0.8458 0.029 Uiso 1 1 calc R . .
C8A C -0.1454(7) 0.2248(4) 0.8824(2) 0.0272(17) Uani 1 1 d U . .
H8A H -0.1669 0.2157 0.9093 0.033 Uiso 1 1 calc R . .
C9A C -0.1105(6) 0.2910(4) 0.8712(2) 0.0220(15) Uani 1 1 d U . .
C10A C -0.1005(7) 0.3519(4) 0.8989(2) 0.0236(15) Uani 1 1 d U . .
C11A C -0.0848(6) 0.4171(4) 0.8866(2) 0.0220(15) Uani 1 1 d U . .
C12A C -0.0755(7) 0.4814(4) 0.9146(3) 0.0300(17) Uani 1 1 d U . .
H12A H -0.0720 0.4880 0.9448 0.036 Uiso 1 1 calc R . .
C13A C -0.0730(7) 0.5298(4) 0.8895(2) 0.0295(17) Uani 1 1 d U . .
H13A H -0.0704 0.5769 0.8987 0.035 Uiso 1 1 calc R . .
C14A C -0.0750(7) 0.4972(3) 0.8457(2) 0.0225(15) Uani 1 1 d U . .
C15A C -0.0729(7) 0.5306(4) 0.8094(2) 0.0234(15) Uani 1 1 d U . .
C16A C -0.0615(7) 0.4996(3) 0.7678(2) 0.0229(15) Uani 1 1 d U . .
C17A C -0.0624(7) 0.5331(4) 0.7313(2) 0.0288(17) Uani 1 1 d U . .
H17A H -0.0736 0.5790 0.7310 0.035 Uiso 1 1 calc R . .
C18A C -0.0445(7) 0.4886(4) 0.6972(2) 0.0288(17) Uani 1 1 d U . .
H18A H -0.0391 0.4970 0.6689 0.035 Uiso 1 1 calc R . .
C19A C -0.0351(7) 0.4247(4) 0.7130(2) 0.0242(15) Uani 1 1 d U . .
C20A C -0.0156(6) 0.3651(4) 0.6875(2) 0.0207(15) Uani 1 1 d U . .
C21A C -0.1061(6) 0.1088(3) 0.7632(2) 0.0170(14) Uani 1 1 d U . .
C22A C -0.0187(6) 0.0636(3) 0.7580(2) 0.0176(14) Uani 1 1 d U . .
C23A C 0.0997(6) 0.0719(3) 0.7553(2) 0.0172(14) Uani 1 1 d U . .
H23A H 0.1395 0.1161 0.7590 0.021 Uiso 1 1 calc R . .
C24A C 0.1014(6) -0.0453(4) 0.7435(2) 0.0240(16) Uani 1 1 d U . .
H24A H 0.1450 -0.0824 0.7390 0.029 Uiso 1 1 calc R . .
C25A C -0.0141(7) -0.0587(4) 0.7454(3) 0.0270(16) Uani 1 1 d U . .
H25A H -0.0509 -0.1036 0.7424 0.032 Uiso 1 1 calc R . .
C26A C -0.0771(6) -0.0025(3) 0.7520(2) 0.0208(15) Uani 1 1 d U . .
C27A C -0.2094(6) 0.0697(4) 0.7595(2) 0.0215(15) Uani 1 1 d U . .
C28A C -0.3287(7) 0.0894(4) 0.7585(3) 0.0320(18) Uani 1 1 d U . .
H28A H -0.3363 0.1193 0.7853 0.038 Uiso 1 1 calc R . .
H28B H -0.3840 0.0483 0.7571 0.038 Uiso 1 1 calc R . .
C29A C -0.3604(9) 0.1246(7) 0.7220(3) 0.069(3) Uani 1 1 d U . .
H29A H -0.4422 0.1321 0.7236 0.083 Uiso 1 1 calc R . .
H29B H -0.3150 0.1697 0.7278 0.083 Uiso 1 1 calc R . .
C30A C -0.3495(11) 0.0988(8) 0.6789(4) 0.087(3) Uani 1 1 d U . .
H30A H -0.3971 0.0543 0.6731 0.104 Uiso 1 1 calc R . .
H30B H -0.2683 0.0895 0.6778 0.104 Uiso 1 1 calc R . .
C31A C -0.3759(13) 0.1325(10) 0.6420(4) 0.133(6) Uani 1 1 d U . .
H31A H -0.4422 0.1575 0.6467 0.200 Uiso 1 1 calc R . .
H31B H -0.3942 0.0987 0.6164 0.200 Uiso 1 1 calc R . .
H31C H -0.3089 0.1638 0.6382 0.200 Uiso 1 1 calc R . .
C32A C -0.1042(7) 0.3487(4) 0.9462(2) 0.0275(16) Uani 1 1 d U . .
C33A C -0.0228(8) 0.3160(4) 0.9660(2) 0.0336(18) Uani 1 1 d U . .
H38A H 0.0367 0.2992 0.9504 0.040 Uiso 1 1 calc R . .
C34A C -0.0263(9) 0.3068(4) 1.0091(3) 0.0403(19) Uani 1 1 d U . .
C35A C -0.1104(8) 0.3349(4) 1.0315(3) 0.0380(19) Uani 1 1 d U . .
H36A H -0.1132 0.3295 1.0605 0.046 Uiso 1 1 calc R . .
C36A C -0.1920(8) 0.3711(4) 1.0129(3) 0.0379(18) Uani 1 1 d U . .
C37A C -0.1873(8) 0.3771(4) 0.9695(2) 0.0336(18) Uani 1 1 d U . .
H33A H -0.2417 0.4009 0.9560 0.040 Uiso 1 1 calc R . .
C38A C 0.0645(10) 0.2693(5) 1.0298(3) 0.051(2) Uani 1 1 d U . .
C39A C 0.0737(10) 0.2024(5) 1.0009(3) 0.059(3) Uani 1 1 d U . .
H45D H 0.1293 0.1775 1.0148 0.088 Uiso 1 1 calc R . .
H45E H 0.0996 0.2118 0.9737 0.088 Uiso 1 1 calc R . .
H45F H -0.0020 0.1753 0.9960 0.088 Uiso 1 1 calc R . .
C40A C 0.1855(10) 0.3127(6) 1.0325(4) 0.072(3) Uani 1 1 d U . .
H40D H 0.1866 0.3540 1.0530 0.108 Uiso 1 1 calc R . .
H40E H 0.1992 0.3245 1.0045 0.108 Uiso 1 1 calc R . .
H40F H 0.2461 0.2866 1.0418 0.108 Uiso 1 1 calc R . .
C41A C 0.0435(10) 0.2581(5) 1.0739(3) 0.062(3) Uani 1 1 d U . .
H45G H -0.0331 0.2331 1.0736 0.092 Uiso 1 1 calc R . .
H45H H 0.0476 0.3017 1.0923 0.092 Uiso 1 1 calc R . .
H45I H 0.1023 0.2320 1.0847 0.092 Uiso 1 1 calc R . .
C42A C -0.2869(9) 0.4043(5) 1.0375(3) 0.047(2) Uani 1 1 d U . .
C43A C -0.2823(10) 0.3893(5) 1.0838(3) 0.060(3) Uani 1 1 d U . .
H42A H -0.2941 0.3404 1.0835 0.090 Uiso 1 1 calc R . .
H42B H -0.3430 0.4103 1.0984 0.090 Uiso 1 1 calc R . .
H42C H -0.2068 0.4077 1.0987 0.090 Uiso 1 1 calc R . .
C44A C -0.4075(10) 0.3796(6) 1.0142(4) 0.068(3) Uani 1 1 d U . .
H41D H -0.4134 0.3960 0.9867 0.102 Uiso 1 1 calc R . .
H41E H -0.4664 0.3970 1.0315 0.102 Uiso 1 1 calc R . .
H41F H -0.4192 0.3302 1.0095 0.102 Uiso 1 1 calc R . .
C45A C -0.2577(10) 0.4818(5) 1.0401(3) 0.056(3) Uani 1 1 d U . .
H45A H -0.2615 0.4936 1.0113 0.084 Uiso 1 1 calc R . .
H45B H -0.1798 0.4959 1.0542 0.084 Uiso 1 1 calc R . .
H45C H -0.3135 0.5049 1.0564 0.084 Uiso 1 1 calc R . .
C46A C -0.0851(7) 0.6046(4) 0.8152(2) 0.0293(16) Uani 1 1 d U . .
C47A C 0.0080(8) 0.6521(4) 0.8142(2) 0.0348(18) Uani 1 1 d U . .
H47A H 0.0824 0.6379 0.8116 0.042 Uiso 1 1 calc R . .
C48A C -0.0051(9) 0.7213(4) 0.8170(3) 0.0409(19) Uani 1 1 d U . .
C49A C -0.1146(10) 0.7390(4) 0.8203(3) 0.050(2) Uani 1 1 d U . .
H49A H -0.1252 0.7852 0.8213 0.061 Uiso 1 1 calc R . .
C50A C -0.2123(9) 0.6923(5) 0.8223(3) 0.054(2) Uani 1 1 d U . .
C51A C -0.1943(8) 0.6248(4) 0.8201(3) 0.041(2) Uani 1 1 d U . .
H51A H -0.2573 0.5920 0.8220 0.049 Uiso 1 1 calc R . .
C52A C 0.0984(10) 0.7726(4) 0.8134(3) 0.049(2) Uani 1 1 d U . .
C53A C 0.2112(9) 0.7531(5) 0.8340(3) 0.062(3) Uani 1 1 d U . .
H53A H 0.2733 0.7900 0.8348 0.093 Uiso 1 1 calc R . .
H53B H 0.2316 0.7122 0.8172 0.093 Uiso 1 1 calc R . .
H53C H 0.2003 0.7448 0.8630 0.093 Uiso 1 1 calc R . .
C54A C 0.1112(9) 0.7741(4) 0.7658(3) 0.046(2) Uani 1 1 d U . .
H54A H 0.0411 0.7879 0.7524 0.069 Uiso 1 1 calc R . .
H54B H 0.1228 0.7290 0.7519 0.069 Uiso 1 1 calc R . .
H54C H 0.1777 0.8063 0.7628 0.069 Uiso 1 1 calc R . .
C55A C 0.0809(11) 0.8443(5) 0.8340(3) 0.063(3) Uani 1 1 d U . .
H55A H 0.0114 0.8579 0.8201 0.095 Uiso 1 1 calc R . .
H55B H 0.1480 0.8758 0.8306 0.095 Uiso 1 1 calc R . .
H55C H 0.0723 0.8448 0.8643 0.095 Uiso 1 1 calc R . .
C56A C -0.3371(11) 0.7131(6) 0.8264(4) 0.078(3) Uani 1 1 d U . .
C57A C -0.4136(15) 0.6639(9) 0.8481(6) 0.131(6) Uani 1 1 d U . .
H57A H -0.4884 0.6807 0.8516 0.197 Uiso 1 1 calc R . .
H57B H -0.3758 0.6604 0.8760 0.197 Uiso 1 1 calc R . .
H57C H -0.4253 0.6194 0.8304 0.197 Uiso 1 1 calc R . .
C58A C -0.3926(13) 0.7108(8) 0.7821(5) 0.108(5) Uani 1 1 d U . .
H58A H -0.3982 0.6647 0.7667 0.163 Uiso 1 1 calc R . .
H58B H -0.3459 0.7414 0.7672 0.163 Uiso 1 1 calc R . .
H58C H -0.4701 0.7247 0.7835 0.163 Uiso 1 1 calc R . .
C59A C -0.3347(11) 0.7809(6) 0.8533(4) 0.076(3) Uani 1 1 d U . .
H59A H -0.2979 0.8158 0.8387 0.114 Uiso 1 1 calc R . .
H59B H -0.2908 0.7812 0.8807 0.114 Uiso 1 1 calc R . .
H59C H -0.4138 0.7898 0.8579 0.114 Uiso 1 1 calc R . .
C60A C -0.0046(7) 0.3673(4) 0.6406(2) 0.0238(15) Uani 1 1 d U . .
C61A C 0.1007(7) 0.3663(4) 0.6239(2) 0.0244(16) Uani 1 1 d U . .
H61A H 0.1670 0.3619 0.6420 0.029 Uiso 1 1 calc R . .
C62A C 0.1123(7) 0.3716(4) 0.5805(2) 0.0245(15) Uani 1 1 d U . .
C63A C 0.0111(7) 0.3791(4) 0.5558(2) 0.0286(17) Uani 1 1 d U . .
H63A H 0.0161 0.3831 0.5267 0.034 Uiso 1 1 calc R . .
C64A C -0.0965(7) 0.3809(4) 0.5716(2) 0.0304(17) Uani 1 1 d U . .
C65A C -0.1014(7) 0.3752(4) 0.6146(2) 0.0281(17) Uani 1 1 d U . .
H65A H -0.1733 0.3768 0.6264 0.034 Uiso 1 1 calc R . .
C66A C 0.2315(7) 0.3745(4) 0.5632(2) 0.0274(17) Uani 1 1 d U . .
C67A C 0.2986(7) 0.3177(4) 0.5776(3) 0.0327(19) Uani 1 1 d U . .
H67A H 0.3081 0.3234 0.6088 0.049 Uiso 1 1 calc R . .
H67B H 0.3747 0.3204 0.5667 0.049 Uiso 1 1 calc R . .
H67C H 0.2553 0.2736 0.5665 0.049 Uiso 1 1 calc R . .
C68A C 0.3002(8) 0.4430(4) 0.5809(3) 0.038(2) Uani 1 1 d U . .
H68A H 0.2602 0.4790 0.5712 0.057 Uiso 1 1 calc R . .
H68B H 0.3773 0.4448 0.5709 0.057 Uiso 1 1 calc R . .
H68C H 0.3071 0.4490 0.6121 0.057 Uiso 1 1 calc R . .
C69A C 0.2240(8) 0.3650(4) 0.5142(3) 0.037(2) Uani 1 1 d U . .
H69A H 0.1736 0.3235 0.5025 0.055 Uiso 1 1 calc R . .
H69B H 0.3012 0.3619 0.5048 0.055 Uiso 1 1 calc R . .
H69C H 0.1923 0.4035 0.5041 0.055 Uiso 1 1 calc R . .
C70A C -0.2048(8) 0.3894(5) 0.5427(3) 0.041(2) Uani 1 1 d U . .
C71A C -0.3112(10) 0.3968(7) 0.5666(4) 0.080(4) Uani 1 1 d U . .
H71D H -0.3009 0.4401 0.5856 0.121 Uiso 1 1 calc R . .
H71E H -0.3226 0.3600 0.5833 0.121 Uiso 1 1 calc R . .
H71F H -0.3789 0.3951 0.5462 0.121 Uiso 1 1 calc R . .
C72A C -0.2353(9) 0.3246(5) 0.5085(4) 0.062(3) Uani 1 1 d U . .
H72D H -0.2993 0.3312 0.4884 0.092 Uiso 1 1 calc R . .
H72E H -0.2579 0.2858 0.5225 0.092 Uiso 1 1 calc R . .
H72F H -0.1678 0.3162 0.4930 0.092 Uiso 1 1 calc R . .
C73A C -0.1787(10) 0.4476(6) 0.5183(3) 0.064(3) Uani 1 1 d U . .
H73D H -0.2472 0.4520 0.4996 0.096 Uiso 1 1 calc R . .
H73E H -0.1146 0.4388 0.5010 0.096 Uiso 1 1 calc R . .
H73F H -0.1574 0.4894 0.5383 0.096 Uiso 1 1 calc R . .
C1B C 0.2934(6) 0.1340(4) 0.6680(2) 0.0202(14) Uani 1 1 d U . .
C2B C 0.2903(7) 0.2056(4) 0.6670(2) 0.0244(16) Uani 1 1 d U . .
H2B H 0.2691 0.2252 0.6426 0.029 Uiso 1 1 calc R . .
C3B C 0.3222(6) 0.2393(4) 0.7062(2) 0.0230(16) Uani 1 1 d U . .
H3B H 0.3283 0.2867 0.7147 0.028 Uiso 1 1 calc R . .
C4B C 0.3459(6) 0.1889(3) 0.7333(2) 0.0171(14) Uani 1 1 d U . .
C5B C 0.3893(6) 0.2047(4) 0.7769(2) 0.0202(14) Uani 1 1 d U . .
C6B C 0.4224(6) 0.1561(4) 0.8024(2) 0.0222(15) Uani 1 1 d U . .
C7B C 0.4722(6) 0.1721(4) 0.8464(2) 0.0238(16) Uani 1 1 d U . .
H7B H 0.4873 0.2157 0.8630 0.029 Uiso 1 1 calc R . .
C8B C 0.4927(6) 0.1133(4) 0.8591(2) 0.0238(16) Uani 1 1 d U . .
H8B H 0.5255 0.1078 0.8863 0.029 Uiso 1 1 calc R . .
C9B C 0.4560(6) 0.0604(4) 0.8239(2) 0.0208(15) Uani 1 1 d U . .
C10B C 0.4643(7) -0.0092(4) 0.8241(2) 0.0235(15) Uani 1 1 d U . .
C11B C 0.4334(7) -0.0614(4) 0.7893(2) 0.0221(15) Uani 1 1 d U . .
C12B C 0.4463(7) -0.1316(4) 0.7897(2) 0.0288(17) Uani 1 1 d U . .
H12B H 0.4759 -0.1506 0.8132 0.035 Uiso 1 1 calc R . .
C13B C 0.4086(7) -0.1654(4) 0.7505(2) 0.0278(17) Uani 1 1 d U . .
H13B H 0.4049 -0.2127 0.7418 0.033 Uiso 1 1 calc R . .
C14B C 0.3750(6) -0.1167(3) 0.7243(2) 0.0206(15) Uani 1 1 d U . .
C15B C 0.3379(6) -0.1322(4) 0.6803(2) 0.0206(15) Uani 1 1 d U . .
C16B C 0.3143(6) -0.0829(3) 0.6542(2) 0.0199(14) Uani 1 1 d U . .
C17B C 0.2941(7) -0.0964(4) 0.6084(2) 0.0263(16) Uani 1 1 d U . .
H17B H 0.2916 -0.1389 0.5908 0.032 Uiso 1 1 calc R . .
C18B C 0.2792(7) -0.0366(4) 0.5952(2) 0.0280(17) Uani 1 1 d U . .
H18B H 0.2649 -0.0295 0.5665 0.034 Uiso 1 1 calc R . .
C19B C 0.2892(6) 0.0141(4) 0.6325(2) 0.0206(15) Uani 1 1 d U . .
C20B C 0.2767(6) 0.0839(4) 0.6327(2) 0.0214(15) Uani 1 1 d U . .
C21B C 0.4096(6) 0.2769(3) 0.7968(2) 0.0198(14) Uani 1 1 d U . .
C22B C 0.3229(6) 0.3216(3) 0.8071(2) 0.0198(14) Uani 1 1 d U . .
C23B C 0.2036(6) 0.3164(3) 0.8010(2) 0.0190(15) Uani 1 1 d U . .
H23B H 0.1621 0.2748 0.7876 0.023 Uiso 1 1 calc R . .
C24B C 0.2061(6) 0.4283(4) 0.8333(2) 0.0239(16) Uani 1 1 d U . .
H24B H 0.1640 0.4644 0.8427 0.029 Uiso 1 1 calc R . .
C25B C 0.3237(7) 0.4388(4) 0.8405(2) 0.0254(16) Uani 1 1 d U . .
H25B H 0.3629 0.4810 0.8541 0.031 Uiso 1 1 calc R . .
C26B C 0.3833(6) 0.3847(4) 0.8268(2) 0.0232(15) Uani 1 1 d U . .
C27B C 0.5159(6) 0.3145(4) 0.8094(2) 0.0254(16) Uani 1 1 d U . .
C28B C 0.6339(7) 0.2983(5) 0.8015(3) 0.0362(19) Uani 1 1 d U . .
H28C H 0.6404 0.2511 0.8054 0.043 Uiso 1 1 calc R . .
H28D H 0.6907 0.3279 0.8225 0.043 Uiso 1 1 calc R . .
C29B C 0.6612(10) 0.3076(7) 0.7575(4) 0.077(3) Uani 1 1 d U . .
H29C H 0.7444 0.3030 0.7564 0.093 Uiso 1 1 calc R . .
H29D H 0.6191 0.2683 0.7381 0.093 Uiso 1 1 calc R . .
C30B C 0.6420(12) 0.3632(10) 0.7393(5) 0.115(4) Uani 1 1 d U . .
H30C H 0.6940 0.4017 0.7556 0.138 Uiso 1 1 calc R . .
H30D H 0.5622 0.3723 0.7439 0.138 Uiso 1 1 calc R . .
C31B C 0.6559(12) 0.3646(11) 0.6925(5) 0.148(6) Uani 1 1 d U . .
H31D H 0.7381 0.3716 0.6884 0.223 Uiso 1 1 calc R . .
H31E H 0.6173 0.4014 0.6831 0.223 Uiso 1 1 calc R . .
H31F H 0.6213 0.3215 0.6758 0.223 Uiso 1 1 calc R . .
C32B C 0.5218(8) -0.0286(4) 0.8640(3) 0.0334(17) Uani 1 1 d U . .
C33B C 0.4567(10) -0.0622(4) 0.8914(3) 0.049(2) Uani 1 1 d U . .
H33B H 0.3753 -0.0718 0.8856 0.059 Uiso 1 1 calc R . .
C34B C 0.5128(12) -0.0816(5) 0.9278(3) 0.069(3) Uani 1 1 d U . .
C35B C 0.6325(12) -0.0668(5) 0.9348(3) 0.075(3) Uani 1 1 d U . .
H35B H 0.6707 -0.0813 0.9586 0.090 Uiso 1 1 calc R . .
C36B C 0.6999(11) -0.0315(5) 0.9086(3) 0.066(3) Uani 1 1 d U . .
C37B C 0.6387(9) -0.0142(4) 0.8726(3) 0.044(2) Uani 1 1 d U . .
H37B H 0.6806 0.0086 0.8536 0.053 Uiso 1 1 calc R . .
C38B C 0.4414(15) -0.1212(6) 0.9572(4) 0.090(3) Uani 1 1 d U . .
C39B C 0.3153(17) -0.1079(9) 0.9542(5) 0.133(6) Uani 1 1 d U . .
H39A H 0.2734 -0.1331 0.9735 0.200 Uiso 1 1 calc R . .
H39B H 0.2805 -0.1225 0.9250 0.200 Uiso 1 1 calc R . .
H39C H 0.3109 -0.0596 0.9623 0.200 Uiso 1 1 calc R . .
C40B C 0.4318(15) -0.1954(7) 0.9413(5) 0.112(5) Uani 1 1 d U . .
H40A H 0.5080 -0.2110 0.9447 0.168 Uiso 1 1 calc R . .
H40B H 0.4029 -0.2040 0.9111 0.168 Uiso 1 1 calc R . .
H40C H 0.3784 -0.2196 0.9576 0.168 Uiso 1 1 calc R . .
C41B C 0.4804(15) -0.1012(8) 1.0040(4) 0.117(5) Uani 1 1 d U . .
H41A H 0.4345 -0.1298 1.0204 0.175 Uiso 1 1 calc R . .
H41B H 0.4698 -0.0539 1.0129 0.175 Uiso 1 1 calc R . .
H41C H 0.5621 -0.1071 1.0090 0.175 Uiso 1 1 calc R . .
C42B C 0.8317(12) -0.0158(6) 0.9159(4) 0.085(3) Uani 1 1 d U . .
C43B C 0.8599(11) 0.0604(5) 0.9331(3) 0.067(3) Uani 1 1 d U . .
H43A H 0.8203 0.0715 0.9587 0.100 Uiso 1 1 calc R . .
H43B H 0.8340 0.0865 0.9113 0.100 Uiso 1 1 calc R . .
H43C H 0.9434 0.0713 0.9401 0.100 Uiso 1 1 calc R . .
C44B C 0.8925(12) -0.0248(7) 0.8722(5) 0.102(4) Uani 1 1 d U . .
H44A H 0.9752 -0.0097 0.8781 0.153 Uiso 1 1 calc R . .
H44B H 0.8581 0.0022 0.8525 0.153 Uiso 1 1 calc R . .
H44C H 0.8811 -0.0724 0.8593 0.153 Uiso 1 1 calc R . .
C45B C 0.8941(15) -0.0597(8) 0.9409(6) 0.129(5) Uani 1 1 d U . .
H45J H 0.9774 -0.0479 0.9409 0.193 Uiso 1 1 calc R . .
H45K H 0.8729 -0.1070 0.9280 0.193 Uiso 1 1 calc R . .
H45L H 0.8730 -0.0533 0.9702 0.193 Uiso 1 1 calc R . .
C46B C 0.3242(7) -0.2050(4) 0.6598(2) 0.0231(15) Uani 1 1 d U . .
C47B C 0.2149(7) -0.2404(4) 0.6492(2) 0.0215(15) Uani 1 1 d U . .
H47B H 0.1491 -0.2177 0.6544 0.026 Uiso 1 1 calc R . .
C48B C 0.1987(7) -0.3088(4) 0.6310(2) 0.0236(15) Uani 1 1 d U . .
C49B C 0.2974(7) -0.3398(4) 0.6231(2) 0.0240(16) Uani 1 1 d U . .
H49B H 0.2887 -0.3859 0.6106 0.029 Uiso 1 1 calc R . .
C50B C 0.4099(7) -0.3054(4) 0.6328(2) 0.0256(16) Uani 1 1 d U . .
C51B C 0.4209(7) -0.2381(4) 0.6513(2) 0.0259(16) Uani 1 1 d U . .
H51B H 0.4958 -0.2140 0.6583 0.031 Uiso 1 1 calc R . .
C52B C 0.0765(7) -0.3468(4) 0.6207(2) 0.0246(16) Uani 1 1 d U . .
C53B C 0.0117(7) -0.3399(4) 0.6614(2) 0.0291(18) Uani 1 1 d U . .
H53D H 0.0552 -0.3576 0.6840 0.044 Uiso 1 1 calc R . .
H53E H -0.0651 -0.3655 0.6552 0.044 Uiso 1 1 calc R . .
H53F H 0.0042 -0.2923 0.6707 0.044 Uiso 1 1 calc R . .
C54B C 0.0092(7) -0.3157(4) 0.5861(3) 0.034(2) Uani 1 1 d U . .
H54D H 0.0071 -0.2676 0.5960 0.051 Uiso 1 1 calc R . .
H54E H -0.0698 -0.3386 0.5807 0.051 Uiso 1 1 calc R . .
H54F H 0.0476 -0.3213 0.5599 0.051 Uiso 1 1 calc R . .
C55B C 0.0752(7) -0.4226(4) 0.6052(3) 0.0337(19) Uani 1 1 d U . .
H55D H 0.1146 -0.4290 0.5791 0.051 Uiso 1 1 calc R . .
H55E H -0.0047 -0.4438 0.5993 0.051 Uiso 1 1 calc R . .
H55F H 0.1151 -0.4433 0.6272 0.051 Uiso 1 1 calc R . .
C56B C 0.5150(7) -0.3430(4) 0.6234(3) 0.0330(18) Uani 1 1 d U . .
C57B C 0.5046(8) -0.3728(4) 0.5753(3) 0.040(2) Uani 1 1 d U . .
H57D H 0.4350 -0.4052 0.5684 0.061 Uiso 1 1 calc R . .
H57E H 0.5726 -0.3955 0.5690 0.061 Uiso 1 1 calc R . .
H57F H 0.4998 -0.3363 0.5583 0.061 Uiso 1 1 calc R . .
C58B C 0.6288(7) -0.2975(5) 0.6345(3) 0.043(2) Uani 1 1 d U . .
H58D H 0.6289 -0.2595 0.6185 0.065 Uiso 1 1 calc R . .
H58E H 0.6927 -0.3233 0.6270 0.065 Uiso 1 1 calc R . .
H58F H 0.6382 -0.2805 0.6651 0.065 Uiso 1 1 calc R . .
C59B C 0.5169(8) -0.4014(5) 0.6500(3) 0.045(2) Uani 1 1 d U . .
H59D H 0.5244 -0.3830 0.6804 0.067 Uiso 1 1 calc R . .
H59E H 0.5824 -0.4263 0.6435 0.067 Uiso 1 1 calc R . .
H59F H 0.4450 -0.4319 0.6429 0.067 Uiso 1 1 calc R . .
C60B C 0.2455(7) 0.1034(4) 0.5891(2) 0.0257(16) Uani 1 1 d U . .
C61B C 0.1350(7) 0.1154(4) 0.5770(2) 0.0270(17) Uani 1 1 d U . .
H61B H 0.0778 0.1118 0.5964 0.032 Uiso 1 1 calc R . .
C62B C 0.1041(8) 0.1329(4) 0.5366(2) 0.0313(17) Uani 1 1 d U . .
C63B C 0.1912(8) 0.1372(4) 0.5098(2) 0.0338(18) Uani 1 1 d U . .
H63B H 0.1724 0.1480 0.4823 0.041 Uiso 1 1 calc R . .
C64B C 0.3063(8) 0.1266(4) 0.5208(3) 0.0355(18) Uani 1 1 d U . .
C65B C 0.3315(7) 0.1090(4) 0.5613(2) 0.0294(17) Uani 1 1 d U . .
H65B H 0.4077 0.1008 0.5699 0.035 Uiso 1 1 calc R . .
C66B C -0.0217(8) 0.1422(4) 0.5233(3) 0.0368(19) Uani 1 1 d U . .
C67B C -0.0750(7) 0.1830(4) 0.5594(3) 0.035(2) Uani 1 1 d U . .
H67D H -0.0726 0.1598 0.5843 0.052 Uiso 1 1 calc R . .
H67E H -0.1553 0.1874 0.5501 0.052 Uiso 1 1 calc R . .
H67F H -0.0313 0.2279 0.5667 0.052 Uiso 1 1 calc R . .
C68B C -0.0299(9) 0.1811(5) 0.4844(3) 0.052(3) Uani 1 1 d U . .
H68D H 0.0187 0.2245 0.4912 0.078 Uiso 1 1 calc R . .
H68E H -0.1102 0.1888 0.4779 0.078 Uiso 1 1 calc R . .
H68F H -0.0036 0.1543 0.4596 0.078 Uiso 1 1 calc R . .
C69B C -0.0942(9) 0.0718(5) 0.5123(3) 0.053(3) Uani 1 1 d U . .
H69D H -0.0645 0.0456 0.4880 0.080 Uiso 1 1 calc R . .
H69E H -0.1750 0.0775 0.5049 0.080 Uiso 1 1 calc R . .
H69F H -0.0887 0.0480 0.5369 0.080 Uiso 1 1 calc R . .
C70B C 0.3993(9) 0.1317(5) 0.4894(3) 0.047(2) Uani 1 1 d U . .
C71B C 0.3981(13) 0.1952(7) 0.4692(5) 0.098(4) Uani 1 1 d U . .
H71A H 0.4505 0.1937 0.4467 0.146 Uiso 1 1 calc R . .
H71B H 0.4234 0.2347 0.4909 0.146 Uiso 1 1 calc R . .
H71C H 0.3197 0.1981 0.4570 0.146 Uiso 1 1 calc R . .
C72B C 0.3767(12) 0.0724(7) 0.4542(4) 0.091(4) Uani 1 1 d U . .
H72A H 0.2972 0.0693 0.4414 0.137 Uiso 1 1 calc R . .
H72B H 0.3880 0.0309 0.4658 0.137 Uiso 1 1 calc R . .
H72C H 0.4302 0.0783 0.4325 0.137 Uiso 1 1 calc R . .
C73B C 0.5198(11) 0.1305(8) 0.5093(4) 0.094(4) Uani 1 1 d U . .
H73A H 0.5720 0.1240 0.4869 0.141 Uiso 1 1 calc R . .
H73B H 0.5206 0.0934 0.5260 0.141 Uiso 1 1 calc R . .
H73C H 0.5452 0.1734 0.5279 0.141 Uiso 1 1 calc R . .
C1D C 0.150(4) 0.0368(19) 0.8638(13) 0.096(6) Uani 0.336(7) 1 d PDU A 2
H1D1 H 0.1977 0.0291 0.8397 0.115 Uiso 0.336(7) 1 calc PR A 2
H1D2 H 0.0747 0.0088 0.8558 0.115 Uiso 0.336(7) 1 calc PR A 2
C2D C 0.130(4) 0.1111(15) 0.8713(18) 0.111(6) Uani 0.336(7) 1 d PDU A 2
H2D1 H 0.1203 0.1152 0.9021 0.133 Uiso 0.336(7) 1 calc PR A 2
H2D2 H 0.0498 0.1058 0.8578 0.133 Uiso 0.336(7) 1 calc PR A 2
C1M C 0.6326(12) 0.9113(7) 0.6682(5) 0.092(4) Uani 1 1 d U . .
H1M1 H 0.5654 0.9362 0.6663 0.138 Uiso 1 1 calc R . .
H1M2 H 0.6201 0.8703 0.6470 0.138 Uiso 1 1 calc R . .
H1M3 H 0.7014 0.9397 0.6627 0.138 Uiso 1 1 calc R . .
C2M C 0.6148(10) 0.5129(6) 0.9127(3) 0.068(3) Uani 1 1 d U . .
H2M1 H 0.6824 0.5208 0.9336 0.102 Uiso 1 1 calc R . .
H2M2 H 0.5592 0.4775 0.9199 0.102 Uiso 1 1 calc R . .
H2M3 H 0.5788 0.5546 0.9128 0.102 Uiso 1 1 calc R . .
C1S C 0.2575(10) 0.4719(5) 0.7281(3) 0.059(3) Uani 1 1 d U . .
H1S1 H 0.2044 0.4712 0.7023 0.071 Uiso 1 1 calc R . .
H1S2 H 0.2269 0.4350 0.7430 0.071 Uiso 1 1 calc R . .
C2S C 0.2568(11) 0.5379(5) 0.7566(4) 0.064(3) Uani 1 1 d U . .
H2S1 H 0.3166 0.5418 0.7809 0.076 Uiso 1 1 calc R . .
H2S2 H 0.1809 0.5393 0.7682 0.076 Uiso 1 1 calc R . .
C5S C 0.165(3) 0.1709(12) 0.8760(9) 0.118(6) Uani 0.664(7) 1 d PDU A 1
H5S1 H 0.0894 0.1699 0.8878 0.142 Uiso 0.664(7) 1 calc PR A 1
H5S2 H 0.1510 0.1812 0.8468 0.142 Uiso 0.664(7) 1 calc PR A 1
C6S C 0.188(2) 0.0982(13) 0.8695(8) 0.110(5) Uani 0.664(7) 1 d PDU A 1
H6S1 H 0.2522 0.0922 0.8515 0.132 Uiso 0.664(7) 1 calc PR A 1
H6S2 H 0.1182 0.0691 0.8551 0.132 Uiso 0.664(7) 1 calc PR A 1
C1T C 1.0104(10) 0.9081(6) 0.6312(4) 0.064(3) Uani 1 1 d U C .
H1T1 H 1.0479 0.9296 0.6594 0.077 Uiso 1 1 calc R . .
H1T2 H 1.0676 0.8834 0.6161 0.077 Uiso 1 1 calc R . .
C2T C 0.9777(11) 0.9594(7) 0.6076(5) 0.084(3) Uani 1 1 d U . .
H2T1 H 0.9335 0.9375 0.5806 0.101 Uiso 1 1 calc R B 5
H2T2 H 1.0484 0.9850 0.6004 0.101 Uiso 1 1 calc R B 5
Cl1D Cl 0.2160(13) 0.0117(10) 0.9070(5) 0.128(5) Uani 0.336(7) 1 d PU A 2
Cl2D Cl 0.1650(15) 0.1988(9) 0.8688(5) 0.116(4) Uani 0.336(7) 1 d PDU A 2
Cl1S Cl 0.3926(3) 0.45527(17) 0.71232(11) 0.0793(10) Uani 1 1 d . . .
Cl2S Cl 0.2838(3) 0.60684(16) 0.72843(10) 0.0732(9) Uani 1 1 d . . .
Cl5S Cl 0.2456(6) 0.2458(3) 0.9044(2) 0.103(2) Uani 0.664(7) 1 d PDU A 1
Cl6S Cl 0.2185(6) 0.0789(5) 0.9139(2) 0.119(3) Uani 0.664(7) 1 d PU A 1
Cl1T Cl 0.8920(3) 0.84990(14) 0.63825(10) 0.0683(8) Uani 1 1 d . . .
Cl2T Cl 0.8946(5) 1.0161(2) 0.6343(3) 0.056(2) Uani 0.660(17) 1 d PU C 5
Cl3T Cl 0.8737(9) 1.0062(7) 0.6069(7) 0.069(4) Uani 0.340(17) 1 d PU C 6
N1A N -0.0397(5) 0.2886(3) 0.74100(18) 0.0175(12) Uani 1 1 d U . .
N2A N -0.0882(5) 0.2831(3) 0.82890(18) 0.0180(12) Uani 1 1 d U . .
N3A N -0.0823(5) 0.4283(3) 0.84482(18) 0.0201(13) Uani 1 1 d U . .
N4A N -0.0449(5) 0.4331(3) 0.75587(18) 0.0205(13) Uani 1 1 d U . .
N5A N 0.1591(5) 0.0186(3) 0.74777(18) 0.0193(13) Uani 1 1 d U . .
N6A N -0.1919(5) 0.0015(3) 0.7531(2) 0.0242(14) Uani 1 1 d U . .
H6A H -0.2462 -0.0329 0.7502 0.029 Uiso 1 1 calc R . .
N1B N 0.3266(5) 0.1260(3) 0.70973(18) 0.0177(12) Uani 1 1 d U . .
N2B N 0.4111(5) 0.0874(3) 0.78948(18) 0.0184(12) Uani 1 1 d U . .
N3B N 0.3900(5) -0.0538(3) 0.74876(18) 0.0205(13) Uani 1 1 d U . .
N4B N 0.3134(5) -0.0153(3) 0.66822(18) 0.0194(13) Uani 1 1 d U . .
N5B N 0.1446(5) 0.3685(3) 0.81335(18) 0.0198(13) Uani 1 1 d U . .
N6B N 0.4989(5) 0.3796(3) 0.8280(2) 0.0269(14) Uani 1 1 d U . .
H6B H 0.5540 0.4120 0.8388 0.032 Uiso 1 1 calc R . .
O1M O 0.6496(7) 0.8923(4) 0.7120(3) 0.084(3) Uani 1 1 d U . .
H1M H 0.7035 0.8680 0.7129 0.126 Uiso 1 1 calc R . .
O2M O 0.6493(6) 0.4923(4) 0.8718(2) 0.0602(19) Uani 1 1 d U . .
H2M H 0.7212 0.5011 0.8722 0.090 Uiso 1 1 calc R . .
Zn1 Zn -0.03429(7) 0.35982(4) 0.79562(3) 0.0165(2) Uani 1 1 d . . .
Zn2 Zn 0.33141(7) 0.03377(4) 0.73205(3) 0.0173(2) Uani 1 1 d . . .

loop_
_atom_site_aniso_label
_atom_site_aniso_U_11
_atom_site_aniso_U_22
_atom_site_aniso_U_33
_atom_site_aniso_U_23
_atom_site_aniso_U_13
_atom_site_aniso_U_12
C1A 0.026(3) 0.021(3) 0.017(3) 0.004(3) 0.006(3) 0.008(3)
C2A 0.038(4) 0.021(4) 0.015(3) 0.002(3) 0.005(3) 0.006(3)
C3A 0.030(4) 0.017(3) 0.019(3) 0.001(3) 0.009(3) 0.007(3)
C4A 0.022(3) 0.013(3) 0.019(3) 0.003(3) 0.004(3) 0.004(3)
C5A 0.017(3) 0.016(3) 0.019(3) 0.006(3) 0.005(3) 0.006(3)
C6A 0.023(3) 0.017(3) 0.017(3) 0.005(3) 0.005(3) 0.007(3)
C7A 0.040(4) 0.018(3) 0.019(4) 0.009(3) 0.012(3) 0.005(3)
C8A 0.045(4) 0.023(4) 0.016(4) 0.006(3) 0.014(3) 0.006(3)
C9A 0.034(4) 0.018(3) 0.016(3) 0.005(3) 0.008(3) 0.007(3)
C10A 0.035(4) 0.022(3) 0.018(3) 0.006(3) 0.011(3) 0.011(3)
C11A 0.031(4) 0.019(3) 0.019(3) 0.003(3) 0.011(3) 0.010(3)
C12A 0.049(4) 0.022(4) 0.021(4) 0.000(3) 0.011(3) 0.012(3)
C13A 0.051(4) 0.017(4) 0.021(4) -0.002(3) 0.009(3) 0.012(3)
C14A 0.036(4) 0.012(3) 0.021(3) 0.000(3) 0.006(3) 0.009(3)
C15A 0.033(4) 0.014(3) 0.024(3) 0.005(3) 0.004(3) 0.005(3)
C16A 0.037(4) 0.011(3) 0.022(3) 0.004(3) 0.004(3) 0.006(3)
C17A 0.049(4) 0.017(4) 0.022(4) 0.006(3) 0.003(3) 0.010(3)
C18A 0.046(4) 0.025(4) 0.018(4) 0.011(3) 0.006(3) 0.006(3)
C19A 0.038(4) 0.018(3) 0.019(3) 0.007(3) 0.005(3) 0.006(3)
C20A 0.031(3) 0.021(3) 0.013(3) 0.010(3) 0.007(3) 0.006(3)
C21A 0.023(3) 0.014(3) 0.017(3) 0.006(3) 0.010(3) 0.008(3)
C22A 0.027(3) 0.013(3) 0.015(3) 0.006(3) 0.004(3) 0.006(3)
C23A 0.026(3) 0.013(3) 0.014(3) 0.004(3) 0.006(3) 0.005(3)
C24A 0.030(4) 0.016(3) 0.028(4) 0.007(3) 0.007(3) 0.006(3)
C25A 0.032(4) 0.014(3) 0.038(4) 0.009(3) 0.010(3) 0.004(3)
C26A 0.022(3) 0.015(3) 0.027(4) 0.005(3) 0.006(3) 0.005(3)
C27A 0.023(3) 0.022(3) 0.022(3) 0.005(3) 0.005(3) 0.008(3)
C28A 0.027(4) 0.038(4) 0.034(4) 0.006(3) 0.011(3) 0.011(3)
C29A 0.048(5) 0.119(7) 0.050(5) 0.021(5) 0.009(4) 0.038(5)
C30A 0.069(6) 0.147(9) 0.052(6) 0.015(6) 0.006(5) 0.049(6)
C31A 0.091(10) 0.266(16) 0.060(8) 0.057(10) -0.003(7) 0.064(11)
C32A 0.050(4) 0.019(3) 0.017(3) 0.005(3) 0.012(3) 0.012(3)
C33A 0.057(5) 0.028(4) 0.018(4) 0.001(3) 0.006(3) 0.018(4)
C34A 0.070(5) 0.033(4) 0.022(4) 0.006(3) 0.007(4) 0.019(4)
C35A 0.070(5) 0.031(4) 0.016(4) 0.007(3) 0.013(4) 0.013(4)
C36A 0.068(5) 0.032(4) 0.018(4) 0.003(3) 0.021(3) 0.016(4)
C37A 0.059(5) 0.027(4) 0.021(4) 0.010(3) 0.015(3) 0.016(4)
C38A 0.084(6) 0.045(5) 0.028(4) 0.010(4) 0.002(4) 0.030(4)
C39A 0.100(7) 0.048(5) 0.031(5) 0.005(4) -0.008(5) 0.032(5)
C40A 0.073(6) 0.086(7) 0.064(6) 0.025(5) -0.002(5) 0.024(5)
C41A 0.091(7) 0.056(6) 0.041(5) 0.010(4) -0.002(5) 0.029(5)
C42A 0.079(5) 0.043(5) 0.025(4) 0.004(4) 0.029(4) 0.021(4)
C43A 0.089(6) 0.058(6) 0.041(5) 0.008(4) 0.034(5) 0.023(5)
C44A 0.070(6) 0.073(6) 0.065(6) 0.011(5) 0.027(5) 0.014(5)
C45A 0.086(6) 0.044(5) 0.045(5) 0.004(4) 0.031(5) 0.022(5)
C46A 0.051(4) 0.016(3) 0.023(4) 0.005(3) 0.000(3) 0.007(3)
C47A 0.068(5) 0.019(4) 0.019(4) 0.007(3) 0.009(4) 0.006(4)
C48A 0.088(5) 0.017(4) 0.017(4) 0.005(3) 0.000(4) 0.005(4)
C49A 0.094(6) 0.020(4) 0.036(4) 0.006(4) -0.020(4) 0.018(4)
C50A 0.072(5) 0.033(4) 0.055(5) 0.001(4) -0.022(4) 0.025(4)
C51A 0.055(5) 0.026(4) 0.041(4) 0.003(4) -0.006(4) 0.014(4)
C52A 0.098(6) 0.023(4) 0.024(4) 0.006(3) 0.005(4) -0.002(4)
C53A 0.081(6) 0.052(5) 0.049(5) 0.020(5) -0.008(5) -0.018(5)
C54A 0.080(6) 0.031(4) 0.028(4) 0.002(4) 0.003(4) 0.012(4)
C55A 0.106(7) 0.040(5) 0.040(5) -0.001(4) 0.019(5) -0.008(5)
C56A 0.082(6) 0.054(5) 0.096(6) 0.006(5) -0.029(5) 0.036(5)
C57A 0.118(9) 0.118(9) 0.163(9) 0.026(7) 0.015(7) 0.030(7)
C58A 0.104(8) 0.107(8) 0.106(8) -0.014(7) -0.031(6) 0.048(7)
C59A 0.078(6) 0.073(6) 0.075(7) -0.002(5) -0.009(5) 0.030(5)
C60A 0.039(4) 0.018(3) 0.017(3) 0.006(3) 0.007(3) 0.006(3)
C61A 0.041(4) 0.016(3) 0.016(3) 0.005(3) 0.002(3) 0.004(3)
C62A 0.041(4) 0.020(3) 0.015(3) 0.006(3) 0.010(3) 0.005(3)
C63A 0.051(4) 0.025(4) 0.013(3) 0.009(3) 0.008(3) 0.013(3)
C64A 0.044(4) 0.030(4) 0.022(4) 0.012(3) 0.005(3) 0.017(3)
C65A 0.036(4) 0.032(4) 0.022(4) 0.013(3) 0.011(3) 0.015(3)
C66A 0.040(4) 0.023(4) 0.025(4) 0.010(3) 0.017(3) 0.010(3)
C67A 0.043(4) 0.024(4) 0.035(4) 0.007(3) 0.014(4) 0.011(3)
C68A 0.050(5) 0.032(4) 0.036(5) 0.009(4) 0.016(4) 0.006(4)
C69A 0.043(5) 0.044(5) 0.026(4) 0.008(4) 0.017(4) 0.004(4)
C70A 0.049(5) 0.058(5) 0.024(4) 0.018(4) 0.003(4) 0.027(4)
C71A 0.068(6) 0.122(8) 0.062(6) 0.030(6) 0.001(5) 0.042(6)
C72A 0.059(6) 0.063(6) 0.064(6) 0.024(5) -0.011(5) 0.006(5)
C73A 0.074(6) 0.065(6) 0.057(6) 0.027(5) -0.016(5) 0.021(5)
C1B 0.026(3) 0.018(3) 0.020(3) 0.008(3) 0.006(3) 0.008(3)
C2B 0.034(4) 0.019(4) 0.024(4) 0.014(3) 0.004(3) 0.007(3)
C3B 0.031(4) 0.019(4) 0.020(4) 0.005(3) -0.001(3) 0.011(3)
C4B 0.022(3) 0.016(3) 0.017(3) 0.004(3) 0.005(3) 0.008(3)
C5B 0.020(3) 0.023(3) 0.020(3) 0.005(3) 0.004(3) 0.009(3)
C6B 0.023(3) 0.025(3) 0.021(3) 0.004(3) 0.005(3) 0.008(3)
C7B 0.029(4) 0.024(4) 0.020(4) 0.002(3) 0.006(3) 0.007(3)
C8B 0.031(4) 0.027(4) 0.015(3) 0.003(3) 0.002(3) 0.010(3)
C9B 0.027(3) 0.021(3) 0.016(3) 0.004(3) 0.006(3) 0.004(3)
C10B 0.035(4) 0.021(3) 0.015(3) 0.004(3) 0.003(3) 0.006(3)
C11B 0.037(4) 0.017(3) 0.015(3) 0.008(3) 0.002(3) 0.009(3)
C12B 0.049(4) 0.022(4) 0.017(4) 0.007(3) -0.003(3) 0.015(3)
C13B 0.043(4) 0.021(4) 0.022(4) 0.004(3) -0.002(3) 0.014(3)
C14B 0.031(4) 0.016(3) 0.015(3) -0.001(3) 0.000(3) 0.007(3)
C15B 0.026(3) 0.017(3) 0.020(3) 0.003(3) 0.001(3) 0.007(3)
C16B 0.028(3) 0.017(3) 0.014(3) 0.002(3) 0.000(3) 0.003(3)
C17B 0.034(4) 0.024(4) 0.021(4) 0.002(3) 0.003(3) 0.005(3)
C18B 0.040(4) 0.025(4) 0.021(4) 0.007(3) 0.002(3) 0.007(3)
C19B 0.028(3) 0.017(3) 0.018(3) 0.006(3) 0.002(3) 0.006(3)
C20B 0.028(3) 0.021(3) 0.018(3) 0.007(3) 0.003(3) 0.007(3)
C21B 0.024(3) 0.017(3) 0.021(3) 0.005(3) 0.003(3) 0.008(3)
C22B 0.029(3) 0.014(3) 0.018(3) 0.004(3) 0.006(3) 0.008(3)
C23B 0.030(4) 0.011(3) 0.018(3) 0.006(3) 0.006(3) 0.005(3)
C24B 0.031(4) 0.016(3) 0.027(4) 0.004(3) 0.006(3) 0.012(3)
C25B 0.029(4) 0.016(3) 0.031(4) -0.001(3) 0.002(3) 0.008(3)
C26B 0.028(3) 0.019(3) 0.024(3) 0.001(3) 0.003(3) 0.006(3)
C27B 0.025(3) 0.022(3) 0.030(4) 0.002(3) 0.002(3) 0.010(3)
C28B 0.026(4) 0.046(5) 0.040(4) 0.010(4) 0.006(3) 0.016(3)
C29B 0.042(5) 0.137(8) 0.068(6) 0.036(6) 0.020(5) 0.041(5)
C30B 0.075(7) 0.203(10) 0.093(8) 0.074(8) 0.034(6) 0.045(7)
C31B 0.072(9) 0.315(18) 0.090(10) 0.111(11) 0.027(8) 0.041(11)
C32B 0.060(4) 0.016(3) 0.022(4) 0.001(3) -0.009(3) 0.007(3)
C33B 0.098(6) 0.026(4) 0.021(4) 0.008(3) 0.000(4) -0.003(4)
C34B 0.140(6) 0.033(4) 0.028(4) 0.015(4) -0.020(5) -0.012(5)
C35B 0.138(7) 0.030(5) 0.046(5) 0.014(4) -0.054(5) -0.008(5)
C36B 0.104(6) 0.020(4) 0.064(5) 0.014(4) -0.054(5) 0.000(4)
C37B 0.069(5) 0.014(4) 0.045(5) 0.009(3) -0.027(4) 0.004(4)
C38B 0.171(8) 0.059(6) 0.032(5) 0.023(5) -0.008(6) -0.031(6)
C39B 0.174(9) 0.135(9) 0.096(8) 0.047(7) 0.033(7) -0.017(8)
C40B 0.155(9) 0.084(7) 0.093(8) 0.028(6) 0.012(7) -0.022(7)
C41B 0.167(9) 0.104(8) 0.072(7) 0.022(6) -0.003(7) -0.018(7)
C42B 0.104(7) 0.047(5) 0.095(6) 0.027(5) -0.064(6) -0.004(5)
C43B 0.093(7) 0.053(6) 0.050(6) 0.013(5) -0.001(5) -0.011(5)
C44B 0.096(7) 0.080(7) 0.119(8) -0.013(6) -0.028(7) 0.029(6)
C45B 0.130(9) 0.106(8) 0.147(9) 0.045(7) -0.042(7) 0.009(7)
C46B 0.037(4) 0.019(3) 0.014(3) 0.004(3) 0.003(3) 0.006(3)
C47B 0.038(4) 0.020(3) 0.010(3) 0.004(3) 0.004(3) 0.011(3)
C48B 0.040(4) 0.019(3) 0.013(3) 0.007(3) 0.003(3) 0.006(3)
C49B 0.041(4) 0.018(3) 0.015(3) 0.003(3) 0.007(3) 0.012(3)
C50B 0.038(4) 0.022(3) 0.020(3) 0.004(3) 0.004(3) 0.012(3)
C51B 0.035(4) 0.024(4) 0.021(4) 0.006(3) 0.002(3) 0.010(3)
C52B 0.042(4) 0.016(3) 0.016(3) 0.004(3) 0.001(3) 0.004(3)
C53B 0.040(4) 0.027(4) 0.021(4) 0.003(3) 0.004(3) 0.003(3)
C54B 0.040(4) 0.035(4) 0.026(4) 0.011(4) -0.005(3) 0.002(4)
C55B 0.040(4) 0.027(4) 0.031(4) -0.004(3) 0.005(4) 0.003(3)
C56B 0.042(4) 0.027(4) 0.032(4) 0.004(3) 0.007(4) 0.015(3)
C57B 0.048(5) 0.037(5) 0.037(5) -0.005(4) 0.012(4) 0.016(4)
C58B 0.040(5) 0.039(5) 0.053(5) 0.006(4) 0.005(4) 0.017(4)
C59B 0.052(5) 0.043(5) 0.045(5) 0.011(4) 0.005(4) 0.022(4)
C60B 0.041(4) 0.018(3) 0.018(3) 0.005(3) -0.002(3) 0.008(3)
C61B 0.042(4) 0.021(4) 0.020(4) 0.008(3) 0.001(3) 0.010(3)
C62B 0.052(4) 0.019(3) 0.023(4) 0.005(3) -0.008(3) 0.011(3)
C63B 0.057(5) 0.029(4) 0.015(4) 0.008(3) -0.009(3) 0.006(4)
C64B 0.059(4) 0.027(4) 0.022(4) 0.010(3) 0.005(3) 0.004(3)
C65B 0.043(4) 0.024(4) 0.024(4) 0.009(3) 0.000(3) 0.008(3)
C66B 0.054(5) 0.028(4) 0.028(4) 0.003(3) -0.013(4) 0.018(4)
C67B 0.045(5) 0.029(4) 0.029(4) 0.002(3) -0.011(4) 0.011(4)
C68B 0.070(6) 0.058(5) 0.034(5) 0.011(4) -0.009(4) 0.036(5)
C69B 0.058(5) 0.045(5) 0.053(5) -0.003(4) -0.019(4) 0.019(4)
C70B 0.067(5) 0.049(5) 0.030(4) 0.017(4) 0.014(4) 0.010(4)
C71B 0.117(8) 0.098(7) 0.096(7) 0.047(6) 0.042(6) 0.028(6)
C72B 0.099(7) 0.086(7) 0.083(7) -0.013(6) 0.032(6) 0.007(6)
C73B 0.091(7) 0.121(8) 0.075(7) 0.032(6) 0.029(6) -0.006(6)
C1D 0.070(10) 0.165(13) 0.076(9) 0.057(11) 0.043(9) 0.041(11)
C2D 0.086(10) 0.178(13) 0.088(9) 0.056(11) 0.037(9) 0.038(12)
C1M 0.088(9) 0.081(9) 0.102(10) 0.017(8) 0.017(8) -0.021(7)
C2M 0.066(7) 0.078(8) 0.054(7) -0.014(6) -0.004(6) 0.018(6)
C1S 0.073(7) 0.057(6) 0.049(6) 0.012(5) 0.013(5) 0.009(5)
C2S 0.082(7) 0.060(6) 0.055(6) 0.021(5) 0.015(5) 0.016(6)
C5S 0.092(10) 0.183(13) 0.099(9) 0.058(11) 0.033(9) 0.035(11)
C6S 0.079(9) 0.183(12) 0.088(8) 0.053(10) 0.035(8) 0.040(10)
C1T 0.063(6) 0.072(7) 0.061(7) 0.020(5) -0.001(5) 0.014(5)
C2T 0.075(7) 0.076(7) 0.103(8) 0.015(6) 0.006(6) 0.012(6)
Cl1D 0.109(8) 0.151(11) 0.134(10) 0.025(9) 0.020(7) 0.044(9)
Cl2D 0.107(8) 0.155(10) 0.124(9) 0.105(8) 0.040(7) 0.050(8)
Cl1S 0.088(2) 0.084(2) 0.087(2) 0.0439(19) 0.0317(18) 0.0452(18)
Cl2S 0.078(2) 0.068(2) 0.083(2) 0.0346(17) 0.0067(17) 0.0169(16)
Cl5S 0.135(5) 0.107(5) 0.090(4) 0.033(4) 0.077(4) 0.054(4)
Cl6S 0.091(4) 0.178(8) 0.085(4) 0.012(5) 0.006(3) 0.018(5)
Cl1T 0.0720(19) 0.0535(17) 0.082(2) 0.0083(15) 0.0124(16) 0.0182(14)
Cl2T 0.074(3) 0.038(2) 0.054(5) -0.006(2) 0.027(3) 0.002(2)
Cl3T 0.075(6) 0.075(6) 0.062(10) 0.022(6) 0.005(5) 0.014(5)
N1A 0.028(3) 0.014(3) 0.013(3) 0.007(2) 0.005(2) 0.007(2)
N2A 0.022(3) 0.020(3) 0.014(3) 0.005(2) 0.006(2) 0.007(2)
N3A 0.029(3) 0.016(3) 0.019(3) 0.005(2) 0.006(3) 0.010(2)
N4A 0.032(3) 0.014(3) 0.019(3) 0.007(2) 0.008(3) 0.007(2)
N5A 0.028(3) 0.014(3) 0.018(3) 0.005(2) 0.005(2) 0.009(2)
N6A 0.023(3) 0.016(3) 0.032(3) -0.001(3) 0.008(3) -0.001(2)
N1B 0.024(3) 0.015(3) 0.017(3) 0.006(2) 0.001(2) 0.009(2)
N2B 0.024(3) 0.018(3) 0.017(3) 0.006(2) 0.007(2) 0.010(2)
N3B 0.030(3) 0.015(3) 0.018(3) 0.005(2) 0.003(3) 0.006(2)
N4B 0.024(3) 0.017(3) 0.020(3) 0.008(2) 0.000(2) 0.007(2)
N5B 0.028(3) 0.017(3) 0.017(3) 0.007(2) 0.007(2) 0.007(2)
N6B 0.026(3) 0.021(3) 0.031(3) -0.002(3) 0.002(3) 0.004(3)
O1M 0.075(6) 0.056(5) 0.113(7) -0.009(5) 0.031(5) -0.014(4)
O2M 0.051(4) 0.052(4) 0.071(5) -0.004(4) 0.003(4) -0.001(4)
Zn1 0.0248(5) 0.0145(4) 0.0134(4) 0.0059(3) 0.0062(3) 0.0080(3)
Zn2 0.0234(5) 0.0158(4) 0.0152(4) 0.0054(3) 0.0033(3) 0.0086(3)

loop_
_atom_type_symbol
_atom_type_description
_atom_type_scat_dispersion_real
_atom_type_scat_dispersion_imag
_atom_type_scat_source
C C 0.0033 0.0016 'International Tables Vol C Tables 4.2.6.8 and 6.1.1.4'
H H 0.0000 0.0000 'International Tables Vol C Tables 4.2.6.8 and 6.1.1.4'
N N 0.0061 0.0033 'International Tables Vol C Tables 4.2.6.8 and 6.1.1.4'
Zn Zn 0.2839 1.4301 'International Tables Vol C Tables 4.2.6.8 and 6.1.1.4'
Cl Cl 0.1484 0.1585 'International Tables Vol C Tables 4.2.6.8 and 6.1.1.4'
O O 0.0106 0.0060 'International Tables Vol C Tables 4.2.6.8 and 6.1.1.4'

loop_
_geom_angle_atom_site_label_1
_geom_angle_atom_site_label_2
_geom_angle_atom_site_label_3
_geom_angle
N1A C1A C20A 125.3(6)
N1A C1A C2A 109.2(6)
C20A C1A C2A 125.2(6)
C3A C2A C1A 107.1(6)
C3A C2A H2A 126.4
C1A C2A H2A 126.4
C2A C3A C4A 107.6(6)
C2A C3A H3A 126.2
C4A C3A H3A 126.2
N1A C4A C5A 125.5(6)
N1A C4A C3A 109.0(6)
C5A C4A C3A 125.4(6)
C6A C5A C4A 125.1(6)
C6A C5A C21A 117.1(6)
C4A C5A C21A 117.8(6)
N2A C6A C5A 125.8(6)
N2A C6A C7A 108.7(6)
C5A C6A C7A 125.4(6)
C8A C7A C6A 108.1(7)
C8A C7A H7A 125.9
C6A C7A H7A 125.9
C7A C8A C9A 107.2(6)
C7A C8A H8A 126.4
C9A C8A H8A 126.4
N2A C9A C10A 126.0(6)
N2A C9A C8A 108.8(6)
C10A C9A C8A 125.2(6)
C9A C10A C11A 125.3(7)
C9A C10A C32A 117.6(6)
C11A C10A C32A 117.1(6)
N3A C11A C10A 124.0(6)
N3A C11A C12A 109.5(6)
C10A C11A C12A 126.4(7)
C13A C12A C11A 106.8(7)
C13A C12A H12A 126.6
C11A C12A H12A 126.6
C12A C13A C14A 107.8(7)
C12A C13A H13A 126.1
C14A C13A H13A 126.1
N3A C14A C15A 125.2(7)
N3A C14A C13A 109.2(6)
C15A C14A C13A 125.6(6)
C16A C15A C14A 125.2(6)
C16A C15A C46A 116.6(6)
C14A C15A C46A 118.3(7)
N4A C16A C15A 125.8(6)
N4A C16A C17A 109.5(6)
C15A C16A C17A 124.7(6)
C18A C17A C16A 108.4(7)
C18A C17A H17A 125.8
C16A C17A H17A 125.8
C17A C18A C19A 105.9(6)
C17A C18A H18A 127.1
C19A C18A H18A 127.1
N4A C19A C20A 126.2(6)
N4A C19A C18A 109.8(6)
C20A C19A C18A 124.0(7)
C19A C20A C1A 124.8(6)
C19A C20A C60A 117.7(6)
C1A C20A C60A 117.2(6)
C27A C21A C22A 106.8(6)
C27A C21A C5A 126.6(6)
C22A C21A C5A 126.5(6)
C23A C22A C26A 118.7(6)
C23A C22A C21A 134.8(6)
C26A C22A C21A 106.4(6)
N5A C23A C22A 121.5(7)
N5A C23A H23A 119.3
C22A C23A H23A 119.3
C25A C24A N5A 123.9(7)
C25A C24A H24A 118.0
N5A C24A H24A 118.0
C24A C25A C26A 116.9(7)
C24A C25A H25A 121.5
C26A C25A H25A 121.5
N6A C26A C22A 108.6(6)
N6A C26A C25A 131.5(7)
C22A C26A C25A 119.9(7)
C21A C27A N6A 109.6(6)
C21A C27A C28A 130.0(7)
N6A C27A C28A 120.2(7)
C27A C28A C29A 113.8(7)
C27A C28A H28A 108.8
C29A C28A H28A 108.8
C27A C28A H28B 108.8
C29A C28A H28B 108.8
H28A C28A H28B 107.7
C30A C29A C28A 123.9(11)
C30A C29A H29A 106.4
C28A C29A H29A 106.4
C30A C29A H29B 106.4
C28A C29A H29B 106.4
H29A C29A H29B 106.4
C29A C30A C31A 125.9(13)
C29A C30A H30A 105.8
C31A C30A H30A 105.8
C29A C30A H30B 105.8
C31A C30A H30B 105.8
H30A C30A H30B 106.2
C30A C31A H31A 109.5
C30A C31A H31B 109.5
H31A C31A H31B 109.5
C30A C31A H31C 109.5
H31A C31A H31C 109.5
H31B C31A H31C 109.5
C33A C32A C37A 119.6(7)
C33A C32A C10A 118.3(7)
C37A C32A C10A 122.0(7)
C32A C33A C34A 121.3(8)
C32A C33A H38A 119.3
C34A C33A H38A 119.3
C35A C34A C33A 117.8(8)
C35A C34A C38A 122.3(8)
C33A C34A C38A 119.8(8)
C34A C35A C36A 122.5(8)
C34A C35A H36A 118.7
C36A C35A H36A 118.7
C35A C36A C37A 117.6(7)
C35A C36A C42A 123.7(7)
C37A C36A C42A 118.7(8)
C32A C37A C36A 121.0(8)
C32A C37A H33A 119.5
C36A C37A H33A 119.5
C41A C38A C34A 113.6(8)
C41A C38A C39A 111.3(8)
C34A C38A C39A 109.5(8)
C41A C38A C40A 107.2(9)
C34A C38A C40A 108.4(8)
C39A C38A C40A 106.4(9)
C38A C39A H45D 109.5
C38A C39A H45E 109.5
H45D C39A H45E 109.5
C38A C39A H45F 109.5
H45D C39A H45F 109.5
H45E C39A H45F 109.5
C38A C40A H40D 109.5
C38A C40A H40E 109.5
H40D C40A H40E 109.5
C38A C40A H40F 109.5
H40D C40A H40F 109.5
H40E C40A H40F 109.5
C38A C41A H45G 109.5
C38A C41A H45H 109.5
H45G C41A H45H 109.5
C38A C41A H45I 109.5
H45G C41A H45I 109.5
H45H C41A H45I 109.5
C44A C42A C43A 110.3(9)
C44A C42A C45A 111.2(9)
C43A C42A C45A 106.9(8)
C44A C42A C36A 110.5(8)
C43A C42A C36A 111.2(8)
C45A C42A C36A 106.6(8)
C42A C43A H42A 109.5
C42A C43A H42B 109.5
H42A C43A H42B 109.5
C42A C43A H42C 109.5
H42A C43A H42C 109.5
H42B C43A H42C 109.5
C42A C44A H41D 109.5
C42A C44A H41E 109.5
H41D C44A H41E 109.5
C42A C44A H41F 109.5
H41D C44A H41F 109.5
H41E C44A H41F 109.5
C42A C45A H45A 109.5
C42A C45A H45B 109.5
H45A C45A H45B 109.5
C42A C45A H45C 109.5
H45A C45A H45C 109.5
H45B C45A H45C 109.5
C47A C46A C51A 120.0(7)
C47A C46A C15A 121.3(8)
C51A C46A C15A 118.6(7)
C46A C47A C48A 121.2(9)
C46A C47A H47A 119.4
C48A C47A H47A 119.4
C49A C48A C47A 117.1(9)
C49A C48A C52A 122.6(8)
C47A C48A C52A 120.2(9)
C48A C49A C50A 123.7(8)
C48A C49A H49A 118.1
C50A C49A H49A 118.1
C51A C50A C49A 116.9(9)
C51A C50A C56A 119.8(10)
C49A C50A C56A 123.4(9)
C50A C51A C46A 121.1(9)
C50A C51A H51A 119.5
C46A C51A H51A 119.5
C48A C52A C55A 111.7(9)
C48A C52A C53A 111.6(7)
C55A C52A C53A 109.0(9)
C48A C52A C54A 108.2(8)
C55A C52A C54A 107.7(7)
C53A C52A C54A 108.4(9)
C52A C53A H53A 109.5
C52A C53A H53B 109.5
H53A C53A H53B 109.5
C52A C53A H53C 109.5
H53A C53A H53C 109.5
H53B C53A H53C 109.5
C52A C54A H54A 109.5
C52A C54A H54B 109.5
H54A C54A H54B 109.5
C52A C54A H54C 109.5
H54A C54A H54C 109.5
H54B C54A H54C 109.5
C52A C55A H55A 109.5
C52A C55A H55B 109.5
H55A C55A H55B 109.5
C52A C55A H55C 109.5
H55A C55A H55C 109.5
H55B C55A H55C 109.5
C59A C56A C58A 112.6(10)
C59A C56A C57A 105.4(13)
C58A C56A C57A 107.1(13)
C59A C56A C50A 111.8(10)
C58A C56A C50A 107.2(11)
C57A C56A C50A 112.7(10)
C56A C57A H57A 109.5
C56A C57A H57B 109.5
H57A C57A H57B 109.5
C56A C57A H57C 109.5
H57A C57A H57C 109.5
H57B C57A H57C 109.5
C56A C58A H58A 109.5
C56A C58A H58B 109.5
H58A C58A H58B 109.5
C56A C58A H58C 109.5
H58A C58A H58C 109.5
H58B C58A H58C 109.5
C56A C59A H59A 109.5
C56A C59A H59B 109.5
H59A C59A H59B 109.5
C56A C59A H59C 109.5
H59A C59A H59C 109.5
H59B C59A H59C 109.5
C61A C60A C65A 119.3(7)
C61A C60A C20A 121.5(7)
C65A C60A C20A 119.1(7)
C60A C61A C62A 121.7(7)
C60A C61A H61A 119.2
C62A C61A H61A 119.2
C63A C62A C61A 116.2(7)
C63A C62A C66A 122.9(6)
C61A C62A C66A 120.8(7)
C64A C63A C62A 123.7(7)
C64A C63A H63A 118.2
C62A C63A H63A 118.2
C63A C64A C65A 117.0(7)
C63A C64A C70A 121.1(7)
C65A C64A C70A 121.9(7)
C60A C65A C64A 122.2(7)
C60A C65A H65A 118.9
C64A C65A H65A 118.9
C68A C66A C62A 108.8(6)
C68A C66A C69A 108.9(6)
C62A C66A C69A 112.8(7)
C68A C66A C67A 108.8(7)
C62A C66A C67A 110.2(6)
C69A C66A C67A 107.3(6)
C66A C67A H67A 109.5
C66A C67A H67B 109.5
H67A C67A H67B 109.5
C66A C67A H67C 109.5
H67A C67A H67C 109.5
H67B C67A H67C 109.5
C66A C68A H68A 109.5
C66A C68A H68B 109.5
H68A C68A H68B 109.5
C66A C68A H68C 109.5
H68A C68A H68C 109.5
H68B C68A H68C 109.5
C66A C69A H69A 109.5
C66A C69A H69B 109.5
H69A C69A H69B 109.5
C66A C69A H69C 109.5
H69A C69A H69C 109.5
H69B C69A H69C 109.5
C73A C70A C71A 111.8(8)
C73A C70A C64A 110.1(8)
C71A C70A C64A 113.4(7)
C73A C70A C72A 106.1(8)
C71A C70A C72A 106.2(9)
C64A C70A C72A 108.9(7)
C70A C71A H71D 109.5
C70A C71A H71E 109.5
H71D C71A H71E 109.5
C70A C71A H71F 109.5
H71D C71A H71F 109.5
H71E C71A H71F 109.5
C70A C72A H72D 109.5
C70A C72A H72E 109.5
H72D C72A H72E 109.5
C70A C72A H72F 109.5
H72D C72A H72F 109.5
H72E C72A H72F 109.5
C70A C73A H73D 109.5
C70A C73A H73E 109.5
H73D C73A H73E 109.5
C70A C73A H73F 109.5
H73D C73A H73F 109.5
H73E C73A H73F 109.5
C20B C1B N1B 126.5(6)
C20B C1B C2B 125.4(6)
N1B C1B C2B 107.8(6)
C3B C2B C1B 108.7(6)
C3B C2B H2B 125.7
C1B C2B H2B 125.7
C2B C3B C4B 106.7(6)
C2B C3B H3B 126.7
C4B C3B H3B 126.7
N1B C4B C5B 126.2(6)
N1B C4B C3B 109.5(6)
C5B C4B C3B 124.1(6)
C4B C5B C6B 124.2(7)
C4B C5B C21B 118.5(6)
C6B C5B C21B 117.1(6)
N2B C6B C5B 125.5(7)
N2B C6B C7B 109.8(6)
C5B C6B C7B 124.7(7)
C8B C7B C6B 106.8(7)
C8B C7B H7B 126.6
C6B C7B H7B 126.6
C7B C8B C9B 107.8(7)
C7B C8B H8B 126.1
C9B C8B H8B 126.1
N2B C9B C10B 124.7(7)
N2B C9B C8B 109.9(6)
C10B C9B C8B 125.4(6)
C11B C10B C9B 126.1(6)
C11B C10B C32B 116.6(6)
C9B C10B C32B 117.0(6)
N3B C11B C10B 126.2(6)
N3B C11B C12B 108.5(6)
C10B C11B C12B 125.3(6)
C13B C12B C11B 107.7(6)
C13B C12B H12B 126.2
C11B C12B H12B 126.2
C12B C13B C14B 107.6(7)
C12B C13B H13B 126.2
C14B C13B H13B 126.2
N3B C14B C15B 126.7(6)
N3B C14B C13B 108.8(6)
C15B C14B C13B 124.5(7)
C14B C15B C16B 123.9(6)
C14B C15B C46B 118.2(6)
C16B C15B C46B 117.9(6)
N4B C16B C15B 125.5(6)
N4B C16B C17B 110.0(6)
C15B C16B C17B 124.4(7)
C18B C17B C16B 106.7(7)
C18B C17B H17B 126.7
C16B C17B H17B 126.7
C17B C18B C19B 107.6(7)
C17B C18B H18B 126.2
C19B C18B H18B 126.2
N4B C19B C20B 125.2(7)
N4B C19B C18B 109.2(6)
C20B C19B C18B 125.6(6)
C1B C20B C19B 126.3(6)
C1B C20B C60B 118.6(6)
C19B C20B C60B 115.1(6)
C27B C21B C22B 106.6(6)
C27B C21B C5B 126.3(6)
C22B C21B C5B 127.1(6)
C23B C22B C26B 117.9(6)
C23B C22B C21B 135.4(7)
C26B C22B C21B 106.7(6)
N5B C23B C22B 122.2(7)
N5B C23B H23B 118.9
C22B C23B H23B 118.9
C25B C24B N5B 124.3(7)
C25B C24B H24B 117.9
N5B C24B H24B 117.9
C24B C25B C26B 116.7(7)
C24B C25B H25B 121.7
C26B C25B H25B 121.7
N6B C26B C25B 130.9(7)
N6B C26B C22B 108.3(6)
C25B C26B C22B 120.8(7)
C21B C27B N6B 109.1(6)
C21B C27B C28B 130.3(7)
N6B C27B C28B 120.1(7)
C27B C28B C29B 111.6(7)
C27B C28B H28C 109.3
C29B C28B H28C 109.3
C27B C28B H28D 109.3
C29B C28B H28D 109.3
H28C C28B H28D 108.0
C30B C29B C28B 124.2(12)
C30B C29B H29C 106.3
C28B C29B H29C 106.3
C30B C29B H29D 106.3
C28B C29B H29D 106.3
H29C C29B H29D 106.4
C29B C30B C31B 120.9(16)
C29B C30B H30C 107.1
C31B C30B H30C 107.1
C29B C30B H30D 107.1
C31B C30B H30D 107.1
H30C C30B H30D 106.8
C30B C31B H31D 109.5
C30B C31B H31E 109.5
H31D C31B H31E 109.5
C30B C31B H31F 109.5
H31D C31B H31F 109.5
H31E C31B H31F 109.5
C37B C32B C33B 120.2(8)
C37B C32B C10B 119.1(8)
C33B C32B C10B 120.7(8)
C32B C33B C34B 119.6(11)
C32B C33B H33B 120.2
C34B C33B H33B 120.2
C35B C34B C33B 118.0(10)
C35B C34B C38B 122.2(10)
C33B C34B C38B 119.7(12)
C34B C35B C36B 123.7(9)
C34B C35B H35B 118.2
C36B C35B H35B 118.2
C35B C36B C37B 115.3(10)
C35B C36B C42B 123.9(9)
C37B C36B C42B 120.7(11)
C32B C37B C36B 123.1(10)
C32B C37B H37B 118.5
C36B C37B H37B 118.5
C40B C38B C41B 114.9(11)
C40B C38B C39B 102.1(13)
C41B C38B C39B 103.5(14)
C40B C38B C34B 109.8(12)
C41B C38B C34B 113.9(11)
C39B C38B C34B 111.8(11)
C38B C39B H39A 109.5
C38B C39B H39B 109.5
H39A C39B H39B 109.5
C38B C39B H39C 109.5
H39A C39B H39C 109.5
H39B C39B H39C 109.5
C38B C40B H40A 109.5
C38B C40B H40B 109.5
H40A C40B H40B 109.5
C38B C40B H40C 109.5
H40A C40B H40C 109.5
H40B C40B H40C 109.5
C38B C41B H41A 109.5
C38B C41B H41B 109.5
H41A C41B H41B 109.5
C38B C41B H41C 109.5
H41A C41B H41C 109.5
H41B C41B H41C 109.5
C45B C42B C36B 117.0(12)
C45B C42B C43B 113.9(11)
C36B C42B C43B 107.5(11)
C45B C42B C44B 101.4(13)
C36B C42B C44B 112.4(10)
C43B C42B C44B 103.7(10)
C42B C43B H43A 109.5
C42B C43B H43B 109.5
H43A C43B H43B 109.5
C42B C43B H43C 109.5
H43A C43B H43C 109.5
H43B C43B H43C 109.5
C42B C44B H44A 109.5
C42B C44B H44B 109.5
H44A C44B H44B 109.5
C42B C44B H44C 109.5
H44A C44B H44C 109.5
H44B C44B H44C 109.5
C42B C45B H45J 109.5
C42B C45B H45K 109.5
H45J C45B H45K 109.5
C42B C45B H45L 109.5
H45J C45B H45L 109.5
H45K C45B H45L 109.5
C47B C46B C51B 118.9(7)
C47B C46B C15B 120.3(7)
C51B C46B C15B 120.7(7)
C46B C47B C48B 122.0(7)
C46B C47B H47B 119.0
C48B C47B H47B 119.0
C49B C48B C47B 117.1(7)
C49B C48B C52B 122.4(7)
C47B C48B C52B 120.5(7)
C48B C49B C50B 122.7(7)
C48B C49B H49B 118.7
C50B C49B H49B 118.7
C51B C50B C49B 117.8(7)
C51B C50B C56B 122.4(7)
C49B C50B C56B 119.8(7)
C50B C51B C46B 121.5(7)
C50B C51B H51B 119.3
C46B C51B H51B 119.3
C55B C52B C48B 113.5(6)
C55B C52B C54B 108.6(6)
C48B C52B C54B 109.7(6)
C55B C52B C53B 107.1(6)
C48B C52B C53B 109.3(6)
C54B C52B C53B 108.6(6)
C52B C53B H53D 109.5
C52B C53B H53E 109.5
H53D C53B H53E 109.5
C52B C53B H53F 109.5
H53D C53B H53F 109.5
H53E C53B H53F 109.5
C52B C54B H54D 109.5
C52B C54B H54E 109.5
H54D C54B H54E 109.5
C52B C54B H54F 109.5
H54D C54B H54F 109.5
H54E C54B H54F 109.5
C52B C55B H55D 109.5
C52B C55B H55E 109.5
H55D C55B H55E 109.5
C52B C55B H55F 109.5
H55D C55B H55F 109.5
H55E C55B H55F 109.5
C58B C56B C50B 112.6(7)
C58B C56B C59B 108.0(7)
C50B C56B C59B 109.2(7)
C58B C56B C57B 108.8(7)
C50B C56B C57B 109.1(7)
C59B C56B C57B 109.1(7)
C56B C57B H57D 109.5
C56B C57B H57E 109.5
H57D C57B H57E 109.5
C56B C57B H57F 109.5
H57D C57B H57F 109.5
H57E C57B H57F 109.5
C56B C58B H58D 109.5
C56B C58B H58E 109.5
H58D C58B H58E 109.5
C56B C58B H58F 109.5
H58D C58B H58F 109.5
H58E C58B H58F 109.5
C56B C59B H59D 109.5
C56B C59B H59E 109.5
H59D C59B H59E 109.5
C56B C59B H59F 109.5
H59D C59B H59F 109.5
H59E C59B H59F 109.5
C61B C60B C65B 120.1(7)
C61B C60B C20B 121.1(7)
C65B C60B C20B 118.8(7)
C60B C61B C62B 122.0(8)
C60B C61B H61B 119.0
C62B C61B H61B 119.0
C63B C62B C61B 116.2(7)
C63B C62B C66B 123.1(7)
C61B C62B C66B 120.5(8)
C62B C63B C64B 124.1(7)
C62B C63B H63B 117.9
C64B C63B H63B 117.9
C65B C64B C63B 116.9(8)
C65B C64B C70B 121.3(8)
C63B C64B C70B 121.7(7)
C60B C65B C64B 120.6(8)
C60B C65B H65B 119.7
C64B C65B H65B 119.7
C67B C66B C62B 111.4(7)
C67B C66B C69B 107.8(8)
C62B C66B C69B 109.1(6)
C67B C66B C68B 107.0(7)
C62B C66B C68B 111.4(8)
C69B C66B C68B 110.2(7)
C66B C67B H67D 109.5
C66B C67B H67E 109.5
H67D C67B H67E 109.5
C66B C67B H67F 109.5
H67D C67B H67F 109.5
H67E C67B H67F 109.5
C66B C68B H68D 109.5
C66B C68B H68E 109.5
H68D C68B H68E 109.5
C66B C68B H68F 109.5
H68D C68B H68F 109.5
H68E C68B H68F 109.5
C66B C69B H69D 109.5
C66B C69B H69E 109.5
H69D C69B H69E 109.5
C66B C69B H69F 109.5
H69D C69B H69F 109.5
H69E C69B H69F 109.5
C72B C70B C73B 106.4(10)
C72B C70B C71B 107.6(10)
C73B C70B C71B 107.8(10)
C72B C70B C64B 109.5(9)
C73B C70B C64B 113.6(8)
C71B C70B C64B 111.6(9)
C70B C71B H71A 109.5
C70B C71B H71B 109.5
H71A C71B H71B 109.5
C70B C71B H71C 109.5
H71A C71B H71C 109.5
H71B C71B H71C 109.5
C70B C72B H72A 109.5
C70B C72B H72B 109.5
H72A C72B H72B 109.5
C70B C72B H72C 109.5
H72A C72B H72C 109.5
H72B C72B H72C 109.5
C70B C73B H73A 109.5
C70B C73B H73B 109.5
H73A C73B H73B 109.5
C70B C73B H73C 109.5
H73A C73B H73C 109.5
H73B C73B H73C 109.5
C2D C1D Cl1D 113(3)
C2D C1D H1D1 109.0
Cl1D C1D H1D1 109.0
C2D C1D H1D2 109.0
Cl1D C1D H1D2 109.0
H1D1 C1D H1D2 107.8
C1D C2D Cl2D 154(4)
C1D C2D H2D1 97.9
Cl2D C2D H2D1 97.9
C1D C2D H2D2 97.9
Cl2D C2D H2D2 97.9
H2D1 C2D H2D2 103.7
O1M C1M H1M1 109.5
O1M C1M H1M2 109.5
H1M1 C1M H1M2 109.5
O1M C1M H1M3 109.5
H1M1 C1M H1M3 109.5
H1M2 C1M H1M3 109.5
O2M C2M H2M1 109.5
O2M C2M H2M2 109.5
H2M1 C2M H2M2 109.5
O2M C2M H2M3 109.5
H2M1 C2M H2M3 109.5
H2M2 C2M H2M3 109.5
C2S C1S Cl1S 115.1(8)
C2S C1S H1S1 108.5
Cl1S C1S H1S1 108.5
C2S C1S H1S2 108.5
Cl1S C1S H1S2 108.5
H1S1 C1S H1S2 107.5
C1S C2S Cl2S 110.9(8)
C1S C2S H2S1 109.5
Cl2S C2S H2S1 109.5
C1S C2S H2S2 109.5
Cl2S C2S H2S2 109.5
H2S1 C2S H2S2 108.0
C6S C5S Cl5S 133(2)
C6S C5S H5S1 104.0
Cl5S C5S H5S1 104.0
C6S C5S H5S2 104.0
Cl5S C5S H5S2 104.0
H5S1 C5S H5S2 105.5
C5S C6S Cl6S 108(2)
C5S C6S H6S1 110.2
Cl6S C6S H6S1 110.2
C5S C6S H6S2 110.2
Cl6S C6S H6S2 110.2
H6S1 C6S H6S2 108.5
C2T C1T Cl1T 112.9(9)
C2T C1T H1T1 109.0
Cl1T C1T H1T1 109.0
C2T C1T H1T2 109.0
Cl1T C1T H1T2 109.0
H1T1 C1T H1T2 107.8
C1T C2T Cl3T 136.0(12)
C1T C2T Cl2T 114.4(10)
Cl3T C2T Cl2T 29.9(6)
C1T C2T H2T1 108.7
Cl3T C2T H2T1 80.6
Cl2T C2T H2T1 108.7
C1T C2T H2T2 108.7
Cl3T C2T H2T2 108.9
Cl2T C2T H2T2 108.7
H2T1 C2T H2T2 107.6
C1A N1A C4A 107.0(6)
C1A N1A Zn1 126.3(5)
C4A N1A Zn1 126.2(4)
C6A N2A C9A 107.1(5)
C6A N2A Zn1 126.9(4)
C9A N2A Zn1 125.9(5)
C14A N3A C11A 106.7(6)
C14A N3A Zn1 125.1(5)
C11A N3A Zn1 124.3(4)
C19A N4A C16A 106.5(6)
C19A N4A Zn1 126.8(5)
C16A N4A Zn1 126.8(5)
C23A N5A C24A 119.0(6)
C23A N5A Zn2 119.5(5)
C24A N5A Zn2 120.6(5)
C26A N6A C27A 108.4(6)
C26A N6A H6A 125.8
C27A N6A H6A 125.8
C4B N1B C1B 107.3(5)
C4B N1B Zn2 127.0(4)
C1B N1B Zn2 125.5(5)
C6B N2B C9B 105.8(6)
C6B N2B Zn2 127.4(5)
C9B N2B Zn2 126.7(5)
C14B N3B C11B 107.4(6)
C14B N3B Zn2 126.7(5)
C11B N3B Zn2 125.1(5)
C16B N4B C19B 106.5(6)
C16B N4B Zn2 127.3(4)
C19B N4B Zn2 126.1(5)
C23B N5B C24B 118.2(6)
C23B N5B Zn1 119.3(5)
C24B N5B Zn1 122.2(5)
C26B N6B C27B 109.2(6)
C26B N6B H6B 125.4
C27B N6B H6B 125.4
C1M O1M H1M 109.5
C2M O2M H2M 109.5
N2A Zn1 N1A 89.2(2)
N2A Zn1 N4A 159.0(2)
N1A Zn1 N4A 87.8(2)
N2A Zn1 N3A 88.1(2)
N1A Zn1 N3A 162.6(2)
N4A Zn1 N3A 88.6(2)
N2A Zn1 N5B 99.0(2)
N1A Zn1 N5B 97.9(2)
N4A Zn1 N5B 102.1(2)
N3A Zn1 N5B 99.5(2)
N2B Zn2 N3B 89.4(2)
N2B Zn2 N1B 87.9(2)
N3B Zn2 N1B 161.6(2)
N2B Zn2 N4B 159.0(2)
N3B Zn2 N4B 87.0(2)
N1B Zn2 N4B 89.0(2)
N2B Zn2 N5A 100.2(2)
N3B Zn2 N5A 99.4(2)
N1B Zn2 N5A 99.0(2)
N4B Zn2 N5A 100.8(2)

loop_
_geom_bond_atom_site_label_1
_geom_bond_atom_site_label_2
_geom_bond_distance
C1A N1A 1.374(9)
C1A C20A 1.412(9)
C1A C2A 1.455(10)
C2A C3A 1.347(10)
C2A H2A 0.9500
C3A C4A 1.451(10)
C3A H3A 0.9500
C4A N1A 1.380(9)
C4A C5A 1.420(9)
C5A C6A 1.416(10)
C5A C21A 1.497(9)
C6A N2A 1.382(9)
C6A C7A 1.450(9)
C7A C8A 1.343(10)
C7A H7A 0.9500
C8A C9A 1.459(10)
C8A H8A 0.9500
C9A N2A 1.384(9)
C9A C10A 1.394(10)
C10A C11A 1.424(10)
C10A C32A 1.524(10)
C11A N3A 1.386(9)
C11A C12A 1.455(10)
C12A C13A 1.352(10)
C12A H12A 0.9500
C13A C14A 1.452(10)
C13A H13A 0.9500
C14A N3A 1.379(9)
C14A C15A 1.424(10)
C15A C16A 1.406(10)
C15A C46A 1.503(10)
C16A N4A 1.379(9)
C16A C17A 1.429(10)
C17A C18A 1.351(11)
C17A H17A 0.9500
C18A C19A 1.461(10)
C18A H18A 0.9500
C19A N4A 1.368(9)
C19A C20A 1.402(10)
C20A C60A 1.519(9)
C21A C27A 1.359(10)
C21A C22A 1.445(9)
C22A C23A 1.389(10)
C22A C26A 1.413(10)
C23A N5A 1.344(8)
C23A H23A 0.9500
C24A C25A 1.359(10)
C24A N5A 1.376(9)
C24A H24A 0.9500
C25A C26A 1.417(10)
C25A H25A 0.9500
C26A N6A 1.357(9)
C27A N6A 1.402(9)
C27A C28A 1.492(10)
C28A C29A 1.492(13)
C28A H28A 0.9900
C28A H28B 0.9900
C29A C30A 1.418(15)
C29A H29A 0.9900
C29A H29B 0.9900
C30A C31A 1.473(17)
C30A H30A 0.9900
C30A H30B 0.9900
C31A H31A 0.9800
C31A H31B 0.9800
C31A H31C 0.9800
C32A C33A 1.380(11)
C32A C37A 1.391(11)
C33A C34A 1.417(11)
C33A H38A 0.9500
C34A C35A 1.382(12)
C34A C38A 1.532(12)
C35A C36A 1.408(12)
C35A H36A 0.9500
C36A C37A 1.413(11)
C36A C42A 1.562(12)
C37A H33A 0.9500
C38A C41A 1.491(13)
C38A C39A 1.539(13)
C38A C40A 1.574(16)
C39A H45D 0.9800
C39A H45E 0.9800
C39A H45F 0.9800
C40A H40D 0.9800
C40A H40E 0.9800
C40A H40F 0.9800
C41A H45G 0.9800
C41A H45H 0.9800
C41A H45I 0.9800
C42A C44A 1.542(15)
C42A C43A 1.547(12)
C42A C45A 1.555(13)
C43A H42A 0.9800
C43A H42B 0.9800
C43A H42C 0.9800
C44A H41D 0.9800
C44A H41E 0.9800
C44A H41F 0.9800
C45A H45A 0.9800
C45A H45B 0.9800
C45A H45C 0.9800
C46A C47A 1.378(12)
C46A C51A 1.396(12)
C47A C48A 1.413(11)
C47A H47A 0.9500
C48A C49A 1.374(14)
C48A C52A 1.531(13)
C49A C50A 1.415(15)
C49A H49A 0.9500
C50A C51A 1.392(12)
C50A C56A 1.572(16)
C51A H51A 0.9500
C52A C55A 1.542(13)
C52A C53A 1.542(14)
C52A C54A 1.543(12)
C53A H53A 0.9800
C53A H53B 0.9800
C53A H53C 0.9800
C54A H54A 0.9800
C54A H54B 0.9800
C54A H54C 0.9800
C55A H55A 0.9800
C55A H55B 0.9800
C55A H55C 0.9800
C56A C59A 1.502(16)
C56A C58A 1.502(17)
C56A C57A 1.54(2)
C57A H57A 0.9800
C57A H57B 0.9800
C57A H57C 0.9800
C58A H58A 0.9800
C58A H58B 0.9800
C58A H58C 0.9800
C59A H59A 0.9800
C59A H59B 0.9800
C59A H59C 0.9800
C60A C61A 1.381(11)
C60A C65A 1.389(11)
C61A C62A 1.423(10)
C61A H61A 0.9500
C62A C63A 1.405(11)
C62A C66A 1.539(10)
C63A C64A 1.395(11)
C63A H63A 0.9500
C64A C65A 1.396(10)
C64A C70A 1.549(11)
C65A H65A 0.9500
C66A C68A 1.532(11)
C66A C69A 1.542(11)
C66A C67A 1.559(10)
C67A H67A 0.9800
C67A H67B 0.9800
C67A H67C 0.9800
C68A H68A 0.9800
C68A H68B 0.9800
C68A H68C 0.9800
C69A H69A 0.9800
C69A H69B 0.9800
C69A H69C 0.9800
C70A C73A 1.519(13)
C70A C71A 1.519(14)
C70A C72A 1.570(14)
C71A H71D 0.9800
C71A H71E 0.9800
C71A H71F 0.9800
C72A H72D 0.9800
C72A H72E 0.9800
C72A H72F 0.9800
C73A H73D 0.9800
C73A H73E 0.9800
C73A H73F 0.9800
C1B C20B 1.385(10)
C1B N1B 1.396(9)
C1B C2B 1.455(10)
C2B C3B 1.339(10)
C2B H2B 0.9500
C3B C4B 1.463(9)
C3B H3B 0.9500
C4B N1B 1.366(9)
C4B C5B 1.420(10)
C5B C6B 1.426(10)
C5B C21B 1.492(10)
C6B N2B 1.378(9)
C6B C7B 1.457(10)
C7B C8B 1.346(10)
C7B H7B 0.9500
C8B C9B 1.437(10)
C8B H8B 0.9500
C9B N2B 1.387(9)
C9B C10B 1.419(10)
C10B C11B 1.412(10)
C10B C32B 1.515(10)
C11B N3B 1.388(9)
C11B C12B 1.442(10)
C12B C13B 1.352(11)
C12B H12B 0.9500
C13B C14B 1.445(10)
C13B H13B 0.9500
C14B N3B 1.377(9)
C14B C15B 1.416(10)
C15B C16B 1.424(9)
C15B C46B 1.506(10)
C16B N4B 1.374(9)
C16B C17B 1.444(10)
C17B C18B 1.357(10)
C17B H17B 0.9500
C18B C19B 1.444(10)
C18B H18B 0.9500
C19B N4B 1.382(8)
C19B C20B 1.430(10)
C20B C60B 1.529(10)
C21B C27B 1.386(10)
C21B C22B 1.452(9)
C22B C23B 1.387(10)
C22B C26B 1.424(10)
C23B N5B 1.345(9)
C23B H23B 0.9500
C24B C25B 1.367(10)
C24B N5B 1.380(9)
C24B H24B 0.9500
C25B C26B 1.394(10)
C25B H25B 0.9500
C26B N6B 1.366(9)
C27B N6B 1.403(9)
C27B C28B 1.484(10)
C28B C29B 1.497(13)
C28B H28C 0.9900
C28B H28D 0.9900
C29B C30B 1.367(18)
C29B H29C 0.9900
C29B H29D 0.9900
C30B C31B 1.516(18)
C30B H30C 0.9900
C30B H30D 0.9900
C31B H31D 0.9800
C31B H31E 0.9800
C31B H31F 0.9800
C32B C37B 1.367(13)
C32B C33B 1.404(12)
C33B C34B 1.413(13)
C33B H33B 0.9500
C34B C35B 1.396(17)
C34B C38B 1.556(16)
C35B C36B 1.409(17)
C35B H35B 0.9500
C36B C37B 1.412(11)
C36B C42B 1.535(17)
C37B H37B 0.9500
C38B C40B 1.499(18)
C38B C41B 1.510(17)
C38B C39B 1.53(2)
C39B H39A 0.9800
C39B H39B 0.9800
C39B H39C 0.9800
C40B H40A 0.9800
C40B H40B 0.9800
C40B H40C 0.9800
C41B H41A 0.9800
C41B H41B 0.9800
C41B H41C 0.9800
C42B C45B 1.485(16)
C42B C43B 1.547(15)
C42B C44B 1.61(2)
C43B H43A 0.9800
C43B H43B 0.9800
C43B H43C 0.9800
C44B H44A 0.9800
C44B H44B 0.9800
C44B H44C 0.9800
C45B H45J 0.9800
C45B H45K 0.9800
C45B H45L 0.9800
C46B C47B 1.392(11)
C46B C51B 1.399(10)
C47B C48B 1.406(10)
C47B H47B 0.9500
C48B C49B 1.394(10)
C48B C52B 1.538(11)
C49B C50B 1.412(11)
C49B H49B 0.9500
C50B C51B 1.389(10)
C50B C56B 1.540(10)
C51B H51B 0.9500
C52B C55B 1.537(10)
C52B C54B 1.549(10)
C52B C53B 1.550(10)
C53B H53D 0.9800
C53B H53E 0.9800
C53B H53F 0.9800
C54B H54D 0.9800
C54B H54E 0.9800
C54B H54F 0.9800
C55B H55D 0.9800
C55B H55E 0.9800
C55B H55F 0.9800
C56B C58B 1.523(12)
C56B C59B 1.549(11)
C56B C57B 1.556(11)
C57B H57D 0.9800
C57B H57E 0.9800
C57B H57F 0.9800
C58B H58D 0.9800
C58B H58E 0.9800
C58B H58F 0.9800
C59B H59D 0.9800
C59B H59E 0.9800
C59B H59F 0.9800
C60B C61B 1.378(11)
C60B C65B 1.399(11)
C61B C62B 1.416(10)
C61B H61B 0.9500
C62B C63B 1.385(12)
C62B C66B 1.539(12)
C63B C64B 1.413(12)
C63B H63B 0.9500
C64B C65B 1.407(10)
C64B C70B 1.541(12)
C65B H65B 0.9500
C66B C67B 1.529(12)
C66B C69B 1.555(13)
C66B C68B 1.563(11)
C67B H67D 0.9800
C67B H67E 0.9800
C67B H67F 0.9800
C68B H68D 0.9800
C68B H68E 0.9800
C68B H68F 0.9800
C69B H69D 0.9800
C69B H69E 0.9800
C69B H69F 0.9800
C70B C72B 1.504(15)
C70B C73B 1.505(16)
C70B C71B 1.516(15)
C71B H71A 0.9800
C71B H71B 0.9800
C71B H71C 0.9800
C72B H72A 0.9800
C72B H72B 0.9800
C72B H72C 0.9800
C73B H73A 0.9800
C73B H73B 0.9800
C73B H73C 0.9800
C1D C2D 1.53(2)
C1D Cl1D 1.69(4)
C1D H1D1 0.9900
C1D H1D2 0.9900
C2D Cl2D 1.79(3)
C2D H2D1 0.9900
C2D H2D2 0.9900
C1M O1M 1.507(15)
C1M H1M1 0.9800
C1M H1M2 0.9800
C1M H1M3 0.9800
C2M O2M 1.414(12)
C2M H2M1 0.9800
C2M H2M2 0.9800
C2M H2M3 0.9800
C1S C2S 1.504(14)
C1S Cl1S 1.746(11)
C1S H1S1 0.9900
C1S H1S2 0.9900
C2S Cl2S 1.777(10)
C2S H2S1 0.9900
C2S H2S2 0.9900
C5S C6S 1.505(18)
C5S Cl5S 1.78(2)
C5S H5S1 0.9900
C5S H5S2 0.9900
C6S Cl6S 1.55(3)
C6S H6S1 0.9900
C6S H6S2 0.9900
C1T C2T 1.431(15)
C1T Cl1T 1.770(11)
C1T H1T1 0.9900
C1T H1T2 0.9900
C2T Cl3T 1.619(16)
C2T Cl2T 1.750(14)
C2T H2T1 0.9900
C2T H2T2 0.9900
N1A Zn1 2.085(6)
N2A Zn1 2.072(5)
N3A Zn1 2.090(6)
N4A Zn1 2.089(5)
N5A Zn2 2.118(6)
N6A H6A 0.8800
N1B Zn2 2.091(5)
N2B Zn2 2.085(6)
N3B Zn2 2.086(6)
N4B Zn2 2.117(6)
N5B Zn1 2.110(6)
N6B H6B 0.8800
O1M H1M 0.8400
O2M H2M 0.8400
